data_1575021
loop_
_publ_author_name
'Ren, Panlong'
'Zhao, Qing'
'Chi, Yonggui Robin'
'Zhu, Tingshun'

_publ_section_title
;
 Carbene-catalyzed enantioselective construction of a quasi-symmetrical
 spirocyclic hydroquinone with a minor chiral distinction
;
_journal_issue 20
_journal_name_full 'Chemical Science'
_journal_page_first 8940
_journal_page_last 8945
_journal_paper_doi 10.1039/D5SC01605C
_journal_volume 16
_journal_year 2025
_chemical_absolute_configuration ad
_chemical_formula_moiety 'C27 H20 F N O6'
_chemical_formula_sum 'C27 H20 F N O6'
_chemical_formula_weight 473.44
_space_group_crystal_system triclinic
_space_group_IT_number 1
_space_group_name_Hall 'P 1'
_space_group_name_H-M_alt 'P 1'
_atom_sites_solution_hydrogens mixed
_atom_sites_solution_primary dual
_audit_creation_date 2023-09-12
_audit_creation_method
;
Olex2 1.3
(compiled 2020.11.12 svn.r5f609507 for OlexSys, GUI svn.r6408)
;
_audit_update_record
;
2023-09-13 deposited with the CCDC.	2025-04-10 downloaded from the CCDC.
;
_cell_angle_alpha 95.0280(10)
_cell_angle_beta 94.3680(10)
_cell_angle_gamma 92.2160(10)
_cell_formula_units_Z 4
_cell_length_a 7.79410(10)
_cell_length_b 15.0015(2)
_cell_length_c 18.74620(10)
_cell_measurement_reflns_used 24487
_cell_measurement_temperature 100.0(2)
_cell_measurement_theta_max 74.1260
_cell_measurement_theta_min 2.9810
_cell_volume 2174.82(4)
_computing_cell_refinement 'CrysAlisPro 1.171.39.33c (Rigaku OD, 2017)'
_computing_data_collection 'CrysAlisPro 1.171.39.33c (Rigaku OD, 2017)'
_computing_data_reduction 'CrysAlisPro 1.171.39.33c (Rigaku OD, 2017)'
_computing_molecular_graphics 'Olex2 1.3 (Dolomanov et al., 2009)'
_computing_publication_material 'Olex2 1.3 (Dolomanov et al., 2009)'
_computing_structure_refinement 'SHELXL 2018/3 (Sheldrick, 2015)'
_computing_structure_solution 'SHELXT 2018/2 (Sheldrick, 2018)'
_diffrn_ambient_environment N~2~
_diffrn_ambient_temperature 100.0(2)
_diffrn_detector 'Pilatus3R 200K-A'
_diffrn_measured_fraction_theta_full 0.995
_diffrn_measured_fraction_theta_max 0.973
_diffrn_measurement_details
;
List of Runs (angles in degrees, time in seconds):

  # Type    Start    End  Width  t~exp~   \w     \q     \k     \f   Frames
#--------------------------------------------------------------------------
  1  \w    -30.00  31.00   0.50    1.16    --    0.00 -82.00-120.00  122
  2  \w    -49.00  51.00   0.50    1.16    --   32.00 -48.00  30.91  200
  3  \w     85.00 124.00   0.50    1.16    --   36.00  72.00 -57.55   78
  4  \w     10.00  37.00   0.50    1.16    --   36.00  72.00 -57.55   54
  5  \w     68.00 125.00   0.50    1.16    --   40.00  72.00  78.80  114
  6  \w     14.00  46.00   0.50    1.16    --   40.00  72.00  78.80   64
  7  \w     28.00  54.00   0.50    1.80    --   48.00  73.00  -1.34   52
  8  \w     28.00  60.00   0.50    1.80    --   52.00  73.00-151.66   64
  9  \w     31.00  65.00   0.50    1.80    --   56.00  74.00  39.78   68
 10  \w     32.00  58.00   0.50    1.80    --   56.00  75.00 -93.96   52
 11  \w     30.00  59.00   0.50    1.80    --   56.00  73.00 157.14   58
 12  \w     32.00  60.00   0.50    1.80    --   60.00  75.00 107.25   56
 13  \w     32.00  60.00   0.50    1.80    --   60.00  75.00  76.38   56
 14  \w    114.00 140.00   0.50    1.80    --   60.00  75.00  76.38   52
 15  \w     32.00  58.00   0.50    1.80    --   60.00  75.00 -63.78   52
 16  \w     36.00  66.00   0.50    1.80    --   64.00  75.00-147.11   60
 17  \w     40.00  67.00   0.50    1.80    --   68.00  75.00 140.48   54
 18  \w     41.00  67.00   0.50    1.80    --   68.00  75.00 -52.10   52
 19  \w     46.00  72.00   0.50    1.80    --   72.00  69.00-102.62   52
 20  \w     44.00  93.00   0.50    1.80    --   72.00  75.00 -22.27   98
 21  \w     88.00 114.00   0.50    1.80    --   72.00  69.00-102.62   52
 22  \w     45.00  84.00   0.50    1.80    --   72.00  74.00  60.74   78
 23  \w    137.00 163.00   0.50    1.80    --   76.00  74.00  22.82   52
 24  \w     48.00  74.00   0.50    1.80    --   76.00  74.00  22.82   52
 25  \w     48.00  74.00   0.50    1.80    --   76.00  75.00 170.18   52
 26  \w     50.00  83.00   0.50    1.80    --   76.00  72.00-153.78   66
 27  \w    130.00 166.00   0.50    1.80    --   80.00  65.00 -43.77   72
 28  \w     56.00 102.00   0.50    1.80    --   80.00  65.00 -43.77   92
 29  \w     56.00  82.00   0.50    1.80    --   80.00  64.00 112.80   52
 30  \w     57.00  84.00   0.50    1.80    --   80.00  62.00 -70.10   54
 31  \w     58.00  89.00   0.50    1.80    --   84.00  70.00  74.22   62
 32  \w    101.00 172.00   0.50    1.80    --   84.00  70.00  74.22  142
 33  \w    145.00 177.00   0.50    1.80    --   88.00  69.00  39.80   64
 34  \w     63.00 142.00   0.50    1.80    --   88.00  69.00  39.80  158
 35  \w      6.00  82.00   0.50    1.80    --   95.80 -82.00  90.00  152
 36  \w     71.00 119.00   0.50    1.80    --   95.80  67.00 134.68   96
 37  \w      6.00 127.00   0.50    1.80    --   95.80 -82.00 -30.00  242
 38  \w     40.00 108.00   0.50    1.80    --   95.80 -82.00 150.00  136
 39  \w    146.00 184.00   0.50    1.80    --   95.80  60.00 104.57   76
 40  \w     71.00 178.00   0.50    1.80    --   95.80  63.00 -74.22  214
 41  \w     75.00 129.00   0.50    1.80    --   95.80  60.00 104.57  108
 42  \w     71.00 184.00   0.50    1.80    --   95.80  68.00 170.35  226
 43  \w     75.00 121.00   0.50    1.80    --   95.80  61.00-150.00   92
 44  \w     73.00 185.00   0.50    1.80    --   95.80  58.00  23.65  224
 45  \w     76.00 185.00   0.50    1.80    --   95.80  58.00 -47.63  218
 46  \w     35.00 126.00   0.50    1.80    --   95.80 -82.00  60.00  182
 47  \w    117.00 180.00   0.50    1.80    --   95.80  71.00 -27.07  126
 48  \w     70.00 131.00   0.50    1.80    --   95.80  67.00 118.71  122
 49  \w      8.00  34.00   0.50    1.80    --   95.80 -82.00  60.00   52
 50  \w     72.00 184.00   0.50    1.80    --   95.80  59.00-126.26  224
 51  \w     68.00 101.00   0.50    1.80    --   95.80  71.00 -27.07   66
 52  \w     55.00 123.00   0.50    1.80    --   95.80 -82.00-120.00  136
 53  \w     22.00  48.00   0.50    1.80    --   95.80 -82.00-120.00   52
 54  \w     69.00 182.00   0.50    1.80    --   95.80  72.00 152.64  226
 55  \w     96.00 126.00   0.50    1.80    --   95.80 -82.00 -90.00   60
 56  \w     69.00 184.00   0.50    1.80    --   95.80  75.00-127.79  230
 57  \w     39.00  90.00   0.50    1.80    --   95.80 -82.00 -90.00  102
 58  \w     91.00 117.00   0.50    1.80    --   95.80 -82.00  90.00   52
 59  \w    136.00 162.00   0.50    1.80    --   95.80  67.00 134.68   52
;
_diffrn_measurement_device 'four-circle diffractometer'
_diffrn_measurement_device_type 'MicroMax 007 (Cu) X-ray Source'
_diffrn_measurement_method '\w scans'
_diffrn_orient_matrix_type 'CrysAlisPro convention (1999,Acta A55,543-557)'
_diffrn_orient_matrix_UB_11 -0.0330977000
_diffrn_orient_matrix_UB_12 -0.0971380000
_diffrn_orient_matrix_UB_13 0.0179486000
_diffrn_orient_matrix_UB_21 -0.0476807000
_diffrn_orient_matrix_UB_22 -0.0290075000
_diffrn_orient_matrix_UB_23 -0.0801593000
_diffrn_orient_matrix_UB_31 0.1897626000
_diffrn_orient_matrix_UB_32 -0.0193038000
_diffrn_orient_matrix_UB_33 -0.0100946000
_diffrn_radiation_monochromator graphite
_diffrn_radiation_probe x-ray
_diffrn_radiation_type 'Cu K\a'
_diffrn_radiation_wavelength 1.54184
_diffrn_reflns_av_R_equivalents 0.0453
_diffrn_reflns_av_unetI/netI 0.0431
_diffrn_reflns_Laue_measured_fraction_full 0.995
_diffrn_reflns_Laue_measured_fraction_max 0.973
_diffrn_reflns_limit_h_max 9
_diffrn_reflns_limit_h_min -9
_diffrn_reflns_limit_k_max 18
_diffrn_reflns_limit_k_min -18
_diffrn_reflns_limit_l_max 23
_diffrn_reflns_limit_l_min -23
_diffrn_reflns_number 51424
_diffrn_reflns_point_group_measured_fraction_full 0.971
_diffrn_reflns_point_group_measured_fraction_max 0.927
_diffrn_reflns_theta_full 67.684
_diffrn_reflns_theta_max 74.411
_diffrn_reflns_theta_min 2.960
_diffrn_source 'Rotating-anode X-ray tube'
_diffrn_source_type 'Pilatus3R 200K-A'
_exptl_absorpt_coefficient_mu 0.908
_exptl_absorpt_correction_T_max 1.00000
_exptl_absorpt_correction_T_min 0.62255
_exptl_absorpt_correction_type multi-scan
_exptl_absorpt_process_details
;
CrysAlisPro 1.171.39.33c (Rigaku Oxford Diffraction, 2017)
Empirical absorption correction using spherical harmonics,
 implemented in SCALE3 ABSPACK scaling algorithm.
;
_exptl_crystal_colour 'clear light yellow'
_exptl_crystal_colour_lustre clear
_exptl_crystal_colour_modifier light
_exptl_crystal_colour_primary yellow
_exptl_crystal_density_diffrn 1.446
_exptl_crystal_description needle
_exptl_crystal_F_000 984
_exptl_crystal_size_max 0.45
_exptl_crystal_size_mid 0.06
_exptl_crystal_size_min 0.05
_refine_diff_density_max 0.769
_refine_diff_density_min -0.319
_refine_diff_density_rms 0.046
_refine_ls_abs_structure_details
;
 Flack x determined using 6395 quotients [(I+)-(I-)]/[(I+)+(I-)]
 (Parsons, Flack and Wagner, Acta Cryst. B69 (2013) 249-259).
;
_refine_ls_abs_structure_Flack -0.04(6)
_refine_ls_extinction_method none
_refine_ls_goodness_of_fit_ref 1.060
_refine_ls_hydrogen_treatment constr
_refine_ls_matrix_type full
_refine_ls_number_parameters 1280
_refine_ls_number_reflns 16487
_refine_ls_number_restraints 3
_refine_ls_restrained_S_all 1.060
_refine_ls_R_factor_all 0.0506
_refine_ls_R_factor_gt 0.0467
_refine_ls_shift/su_max 0.001
_refine_ls_shift/su_mean 0.000
_refine_ls_structure_factor_coef Fsqd
_refine_ls_weighting_details 'w=1/[\s^2^(Fo^2^)+(0.0901P)^2^+0.1431P] where P=(Fo^2^+2Fc^2^)/3'
_refine_ls_weighting_scheme calc
_refine_ls_wR_factor_gt 0.1301
_refine_ls_wR_factor_ref 0.1335
_reflns_Friedel_coverage 0.906
_reflns_Friedel_fraction_full 0.946
_reflns_Friedel_fraction_max 0.882
_reflns_number_gt 14980
_reflns_number_total 16487
_reflns_threshold_expression 'I > 2\s(I)'
_cod_data_source_file d5sc01605c2.cif
_cod_data_source_block a74_collect
_cod_database_code 1575021
_shelx_shelxl_version_number 2018/3
_chemical_oxdiff_formula 'C114 H94 F4 N6 O20 '
_shelx_space_group_comment
;
The symmetry employed for this shelxl refinement is uniquely defined
by the following loop, which should always be used as a source of
symmetry information in preference to the above space-group names.
They are only intended as comments.
;
_shelx_estimated_absorpt_t_max 0.956
_shelx_estimated_absorpt_t_min 0.685
_reflns_odcompleteness_completeness 99.55
_reflns_odcompleteness_iscentric 1
_reflns_odcompleteness_theta 66.97
_olex2_refinement_description
;
1. Fixed Uiso
 At 1.2 times of:
  All C(H) groups, All C(H,H) groups
 At 1.5 times of:
  All C(H,H,H) groups, All O(H) groups
2.a Riding coordinates:
 C27C(H27D,H27E,H27F)
2.b Secondary CH2 refined with riding coordinates:
 C15B(H15E,H15F), C14B(H14E,H14F), C15C(H15C,H15D), C14A(H14A,H14B), C14C(H14C,
 H14D), C15A(H15A,H15B), C14(H14G,H14H), C15(H15G,H15H)
2.c Aromatic/amide H refined with riding coordinates:
 C21B(H21B), C1B(H1BA), C4B(H4B), C21(H21), C22C(H22C), C4C(H4C), C1C(H1CA),
 C22A(H22A), C1A(H1AA), C4A(H4A), C1(H1D), C4(H4), C22B(H22B), C2B(H2BA),
 C21A(H21A), C21C(H21C), C2C(H2CA), C2A(H2AA), C22(H22), C2(H2D)
2.d Idealised Me refined as rotating group:
 C27A(H27A,H27B,H27C), C27B(H27G,H27H,H27I), C26B(H26G,H26H,H26I), C26A(H26A,
 H26B,H26C), C26C(H26D,H26E,H26F), C27(H27J,H27K,H27L), C25C(H25D,H25E,H25F),
 C25B(H25G,H25H,H25I), C25A(H25A,H25B,H25C), C26(H26J,H26K,H26L), C25(H25J,H25K,
 H25L)
2.e Idealised tetrahedral OH refined as rotating group:
 O1A(H1A), O1B(H1B), O2B(H2B), O2(H2), O2C(H2C), O1(H1), O2A(H2A), O1C(H1C)
;
_olex2_submission_special_instructions 'No special instructions were received'
_oxdiff_exptl_absorpt_empirical_details
;
Empirical correction (ABSPACK) includes:
- Absorption correction using spherical harmonics
- Frame scaling
;
_oxdiff_exptl_absorpt_empirical_full_max 1.420
_oxdiff_exptl_absorpt_empirical_full_min 0.665

loop_
_space_group_symop_operation_xyz
'x, y, z'

loop_
_atom_site_label
_atom_site_type_symbol
_atom_site_fract_x
_atom_site_fract_y
_atom_site_fract_z
_atom_site_U_iso_or_equiv
_atom_site_adp_type
_atom_site_occupancy
_atom_site_site_symmetry_order
_atom_site_calc_flag
_atom_site_refinement_flags_posn
_atom_site_refinement_flags_adp
_atom_site_refinement_flags_occupancy
_atom_site_disorder_assembly
_atom_site_disorder_group
F1A F 0.3514(3) 0.51051(15) -0.02211(11) 0.0464(5) Uani 1 1 d . . . . .
O6C O 0.1506(3) 0.91452(17) 0.98425(14) 0.0396(6) Uani 1 1 d . . . . .
O5A O 0.0719(3) 0.13005(16) 0.25518(12) 0.0341(5) Uani 1 1 d . . . . .
O1A O 0.4188(3) 0.36810(17) 0.20968(14) 0.0383(6) Uani 1 1 d . . . . .
H1A H 0.436655 0.346485 0.249279 0.057 Uiso 1 1 calc R U . . .
F1B F 0.6079(3) 0.46769(16) 0.43539(12) 0.0529(6) Uani 1 1 d . . . . .
O5C O 0.1267(3) 0.81664(17) 0.85708(13) 0.0367(5) Uani 1 1 d . . . . .
O3B O 0.9186(3) 0.69964(17) 0.10824(14) 0.0390(6) Uani 1 1 d . . . . .
O4B O 0.3133(3) 0.70533(17) 0.05256(13) 0.0363(5) Uani 1 1 d . . . . .
O1B O 0.9027(3) 0.60781(18) 0.24712(14) 0.0390(6) Uani 1 1 d . . . . .
H1B H 0.962885 0.631455 0.217926 0.059 Uiso 1 1 calc R U . . .
O5B O 0.5320(3) 0.87506(16) 0.14044(12) 0.0325(5) Uani 1 1 d . . . . .
O2B O 0.2008(3) 0.63774(17) 0.17943(14) 0.0359(5) Uani 1 1 d . . . . .
H2B H 0.183635 0.665015 0.142455 0.054 Uiso 1 1 calc R U . . .
O6A O 0.1047(3) -0.04959(17) 0.25647(13) 0.0384(6) Uani 1 1 d . . . . .
O2 O 0.3120(3) 0.45022(19) 0.62376(16) 0.0457(6) Uani 1 1 d . . . . .
H2 H 0.247023 0.408370 0.634630 0.069 Uiso 1 1 calc R U . . .
O3C O 0.3003(3) 0.74292(18) 0.70303(15) 0.0432(6) Uani 1 1 d . . . . .
O2C O -0.4178(3) 0.65553(18) 0.76110(16) 0.0430(6) Uani 1 1 d . . . . .
H2C H -0.429117 0.706139 0.745829 0.065 Uiso 1 1 calc R U . . .
O1 O 0.9981(3) 0.36005(18) 0.63797(15) 0.0410(6) Uani 1 1 d . . . . .
H1 H 1.011297 0.312860 0.658394 0.061 Uiso 1 1 calc R U . . .
O3A O 0.3060(3) 0.29821(18) 0.33588(14) 0.0405(6) Uani 1 1 d . . . . .
O6B O 0.4932(3) 1.05420(17) 0.14710(14) 0.0373(5) Uani 1 1 d . . . . .
O2A O -0.2801(3) 0.40655(18) 0.14627(14) 0.0401(6) Uani 1 1 d . . . . .
H2A H -0.339356 0.388455 0.178189 0.060 Uiso 1 1 calc R U . . .
O5 O 0.4744(4) 0.18606(19) 0.54006(14) 0.0432(6) Uani 1 1 d . . . . .
F1 F 0.9736(3) 0.66311(17) 0.54887(17) 0.0682(7) Uani 1 1 d . . . . .
O4A O -0.2985(3) 0.31425(19) 0.28451(15) 0.0421(6) Uani 1 1 d . . . . .
O4C O -0.2841(4) 0.8164(2) 0.7147(2) 0.0578(8) Uani 1 1 d . . . . .
O1C O 0.2644(3) 0.56154(18) 0.76560(15) 0.0427(6) Uani 1 1 d . . . . .
H1C H 0.327026 0.599452 0.748047 0.064 Uiso 1 1 calc R U . . .
O4 O 0.2755(4) 0.2699(2) 0.68859(17) 0.0501(7) Uani 1 1 d . . . . .
O6 O 0.4556(4) 0.0764(2) 0.41873(15) 0.0518(7) Uani 1 1 d . . . . .
O3 O 0.8647(4) 0.1995(2) 0.68615(19) 0.0546(8) Uani 1 1 d . . . . .
N1B N 0.5987(4) 1.1378(2) 0.06277(17) 0.0384(7) Uani 1 1 d . . . . .
N1C N 0.1758(4) 1.0677(2) 0.99246(18) 0.0419(7) Uani 1 1 d . . . . .
N1A N -0.0236(4) -0.1260(2) 0.33901(18) 0.0398(7) Uani 1 1 d . . . . .
C16B C 0.7250(4) 0.8229(2) -0.02916(19) 0.0332(7) Uani 1 1 d . . . . .
C20B C 0.6988(5) 0.9826(2) -0.0148(2) 0.0349(7) Uani 1 1 d . . . . .
C5B C 0.6133(4) 0.5845(2) 0.27413(19) 0.0319(7) Uani 1 1 d . . . . .
C21B C 0.7478(5) 0.9049(3) -0.0551(2) 0.0369(8) Uani 1 1 d . . . . .
H21B H 0.796082 0.909476 -0.099689 0.044 Uiso 1 1 calc R U . . .
C3A C 0.2413(5) 0.4842(2) 0.0247(2) 0.0377(8) Uani 1 1 d . . . . .
C3B C 0.5525(5) 0.5106(3) 0.3781(2) 0.0389(8) Uani 1 1 d . . . . .
C9C C 0.0483(5) 0.6671(2) 0.73909(19) 0.0357(7) Uani 1 1 d . . . . .
C17B C 0.6518(4) 0.8163(2) 0.03643(18) 0.0313(7) Uani 1 1 d . . . . .
C7B C 0.3731(4) 0.6314(2) 0.19475(19) 0.0316(7) Uani 1 1 d . . . . .
C3C C -0.1009(6) 0.3917(3) 0.8349(2) 0.0458(9) Uani 1 1 d . . . . .
C19B C 0.6256(4) 0.9762(2) 0.05223(19) 0.0320(7) Uani 1 1 d . . . . .
C10B C 0.7336(4) 0.6168(2) 0.2277(2) 0.0335(7) Uani 1 1 d . . . . .
C10 C 0.8296(5) 0.3812(3) 0.63648(19) 0.0366(8) Uani 1 1 d . . . . .
C13A C -0.1419(5) 0.3198(2) 0.2817(2) 0.0357(8) Uani 1 1 d . . . . .
C18A C -0.0010(4) 0.1207(2) 0.31920(19) 0.0327(7) Uani 1 1 d . . . . .
C18C C 0.1213(4) 0.8993(2) 0.8309(2) 0.0345(7) Uani 1 1 d . . . . .
C8B C 0.4912(4) 0.6599(2) 0.15080(19) 0.0320(7) Uani 1 1 d . . . . .
C18B C 0.6038(4) 0.8898(2) 0.07810(18) 0.0301(7) Uani 1 1 d . . . . .
C24A C 0.0157(5) -0.0493(2) 0.31514(19) 0.0342(7) Uani 1 1 d . . . . .
C12B C 0.6303(4) 0.7195(2) 0.05194(18) 0.0318(7) Uani 1 1 d . . . . .
C5C C -0.0261(5) 0.5281(2) 0.7865(2) 0.0352(7) Uani 1 1 d . . . . .
C9B C 0.6715(4) 0.6543(2) 0.16691(19) 0.0323(7) Uani 1 1 d . . . . .
C5 C 0.7820(5) 0.4642(3) 0.61113(19) 0.0363(8) Uani 1 1 d . . . . .
C17C C 0.0777(5) 0.9014(2) 0.7588(2) 0.0361(8) Uani 1 1 d . . . . .
C1B C 0.3166(5) 0.5600(2) 0.3057(2) 0.0355(8) Uani 1 1 d . . . . .
H1BA H 0.196344 0.566064 0.296193 0.043 Uiso 1 1 calc R U . . .
C8A C -0.0504(5) 0.3564(2) 0.22438(19) 0.0339(7) Uani 1 1 d . . . . .
C6B C 0.4319(4) 0.5922(2) 0.25869(19) 0.0324(7) Uani 1 1 d . . . . .
C5A C 0.1885(5) 0.4156(2) 0.13195(19) 0.0331(7) Uani 1 1 d . . . . .
C10C C 0.1009(5) 0.5875(2) 0.76259(19) 0.0346(7) Uani 1 1 d . . . . .
C11A C 0.1630(5) 0.3098(2) 0.30759(19) 0.0347(7) Uani 1 1 d . . . . .
C16C C 0.0661(5) 0.9817(3) 0.7257(2) 0.0390(8) Uani 1 1 d . . . . .
C19A C -0.0295(4) 0.0364(2) 0.34696(19) 0.0330(7) Uani 1 1 d . . . . .
C20C C 0.1374(5) 1.0629(3) 0.8415(2) 0.0394(8) Uani 1 1 d . . . . .
C13B C 0.4567(4) 0.6969(2) 0.08203(19) 0.0318(7) Uani 1 1 d . . . . .
C4B C 0.6710(5) 0.5430(2) 0.3362(2) 0.0363(8) Uani 1 1 d . . . . .
H4B H 0.790567 0.537913 0.348281 0.044 Uiso 1 1 calc R U . . .
C11C C 0.1486(5) 0.7423(3) 0.71440(19) 0.0385(8) Uani 1 1 d . . . . .
C9 C 0.7051(5) 0.3254(3) 0.65675(19) 0.0351(7) Uani 1 1 d . . . . .
C7A C -0.1122(5) 0.3948(2) 0.16401(19) 0.0342(7) Uani 1 1 d . . . . .
C10A C 0.2474(4) 0.3757(2) 0.19519(19) 0.0325(7) Uani 1 1 d . . . . .
C11B C 0.7634(4) 0.6915(2) 0.11050(19) 0.0330(7) Uani 1 1 d . . . . .
C17A C -0.0389(4) 0.1973(2) 0.35824(18) 0.0324(7) Uani 1 1 d . . . . .
C13C C -0.1473(5) 0.7802(3) 0.7188(2) 0.0413(8) Uani 1 1 d . . . . .
C23B C 0.6750(5) 1.1432(3) 0.0006(2) 0.0397(8) Uani 1 1 d . . . . .
C19C C 0.1460(5) 0.9817(3) 0.8752(2) 0.0365(8) Uani 1 1 d . . . . .
C21 C 0.4758(5) -0.0490(3) 0.6456(2) 0.0455(9) Uani 1 1 d . . . . .
H21 H 0.472888 -0.100877 0.671213 0.055 Uiso 1 1 calc R U . . .
N1 N 0.4048(5) -0.0749(3) 0.4191(2) 0.0525(9) Uani 1 1 d . . . . .
C22C C 0.1604(5) 1.1447(3) 0.8861(2) 0.0447(9) Uani 1 1 d . . . . .
H22C H 0.163092 1.199893 0.864760 0.054 Uiso 1 1 calc R U . . .
C24C C 0.1608(5) 0.9914(2) 0.9523(2) 0.0376(8) Uani 1 1 d . . . . .
C12A C -0.0095(5) 0.2920(2) 0.33953(18) 0.0334(7) Uani 1 1 d . . . . .
C6 C 0.6046(5) 0.4868(3) 0.60872(19) 0.0383(8) Uani 1 1 d . . . . .
C12C C 0.0293(5) 0.8206(3) 0.7054(2) 0.0379(8) Uani 1 1 d . . . . .
C15B C 0.7690(5) 0.7321(3) -0.0602(2) 0.0405(8) Uani 1 1 d . . . . .
H15E H 0.892407 0.721472 -0.049350 0.049 Uiso 1 1 calc R U . . .
H15F H 0.741767 0.724767 -0.112878 0.049 Uiso 1 1 calc R U . . .
C4C C 0.0220(5) 0.4453(3) 0.8105(2) 0.0401(8) Uani 1 1 d . . . . .
H4C H 0.137565 0.427519 0.809723 0.048 Uiso 1 1 calc R U . . .
C6A C 0.0092(5) 0.4254(2) 0.1166(2) 0.0336(7) Uani 1 1 d . . . . .
C8C C -0.1263(5) 0.6897(3) 0.7399(2) 0.0367(8) Uani 1 1 d . . . . .
C1C C -0.3227(5) 0.4924(3) 0.8133(2) 0.0385(8) Uani 1 1 d . . . . .
H1CA H -0.439412 0.508008 0.814643 0.046 Uiso 1 1 calc R U . . .
C6C C -0.2016(5) 0.5513(2) 0.78693(18) 0.0343(7) Uani 1 1 d . . . . .
C22A C -0.1427(5) -0.0493(3) 0.4398(2) 0.0408(8) Uani 1 1 d . . . . .
H22A H -0.192989 -0.051760 0.484214 0.049 Uiso 1 1 calc R U . . .
C14B C 0.6543(5) 0.6688(2) -0.02254(19) 0.0365(8) Uani 1 1 d . . . . .
H14E H 0.710501 0.611522 -0.016576 0.044 Uiso 1 1 calc R U . . .
H14F H 0.541843 0.655971 -0.050521 0.044 Uiso 1 1 calc R U . . .
C1A C -0.0487(5) 0.4672(3) 0.0548(2) 0.0383(8) Uani 1 1 d . . . . .
H1AA H -0.168241 0.474977 0.044746 0.046 Uiso 1 1 calc R U . . .
C15C C 0.0103(6) 0.9629(3) 0.6469(2) 0.0472(9) Uani 1 1 d . . . . .
H15C H 0.084908 0.997016 0.617406 0.057 Uiso 1 1 calc R U . . .
H15D H -0.110692 0.978750 0.636629 0.057 Uiso 1 1 calc R U . . .
C4A C 0.3059(5) 0.4450(2) 0.08423(19) 0.0347(7) Uani 1 1 d . . . . .
H4A H 0.426073 0.437935 0.092942 0.042 Uiso 1 1 calc R U . . .
C24B C 0.5738(4) 1.0591(2) 0.08700(19) 0.0342(7) Uani 1 1 d . . . . .
C27A C -0.0449(5) 0.1095(3) 0.1920(2) 0.0417(8) Uani 1 1 d . . . . .
H27A H 0.015245 0.119486 0.149172 0.063 Uiso 1 1 calc R U . . .
H27B H -0.142852 0.148400 0.194391 0.063 Uiso 1 1 calc R U . . .
H27C H -0.086367 0.046751 0.189582 0.063 Uiso 1 1 calc R U . . .
C24 C 0.4306(5) 0.0042(3) 0.4545(2) 0.0472(9) Uani 1 1 d . . . . .
C14A C -0.0257(5) 0.3473(3) 0.4130(2) 0.0399(8) Uani 1 1 d . . . . .
H14A H 0.088785 0.358603 0.439657 0.048 Uiso 1 1 calc R U . . .
H14B H -0.076402 0.405597 0.405443 0.048 Uiso 1 1 calc R U . . .
C7 C 0.4781(5) 0.4262(3) 0.6308(2) 0.0376(8) Uani 1 1 d . . . . .
C20A C -0.1062(4) 0.0348(3) 0.41396(19) 0.0357(8) Uani 1 1 d . . . . .
C9A C 0.1290(5) 0.3483(2) 0.23941(19) 0.0338(7) Uani 1 1 d . . . . .
C23C C 0.1785(5) 1.1451(3) 0.9582(2) 0.0452(9) Uani 1 1 d . . . . .
C1 C 0.5591(6) 0.5701(3) 0.5851(2) 0.0448(9) Uani 1 1 d . . . . .
H1D H 0.441935 0.585649 0.582830 0.054 Uiso 1 1 calc R U . . .
C23A C -0.1065(5) -0.1261(3) 0.4017(2) 0.0425(9) Uani 1 1 d . . . . .
C7C C -0.2507(5) 0.6341(3) 0.76132(19) 0.0355(7) Uani 1 1 d . . . . .
C4 C 0.9052(5) 0.5250(3) 0.5888(2) 0.0423(9) Uani 1 1 d . . . . .
H4 H 1.022959 0.510747 0.588961 0.051 Uiso 1 1 calc R U . . .
C22B C 0.7230(5) 1.0690(3) -0.0396(2) 0.0390(8) Uani 1 1 d . . . . .
H22B H 0.772196 1.075105 -0.083847 0.047 Uiso 1 1 calc R U . . .
C2B C 0.3766(5) 0.5197(3) 0.3657(2) 0.0385(8) Uani 1 1 d . . . . .
H2BA H 0.298915 0.498576 0.397769 0.046 Uiso 1 1 calc R U . . .
C27B C 0.6485(5) 0.8913(3) 0.20445(19) 0.0384(8) Uani 1 1 d . . . . .
H27G H 0.756353 0.861732 0.196712 0.058 Uiso 1 1 calc R U . . .
H27H H 0.595609 0.867212 0.244935 0.058 Uiso 1 1 calc R U . . .
H27I H 0.672486 0.955877 0.215092 0.058 Uiso 1 1 calc R U . . .
C19 C 0.4450(5) 0.0205(3) 0.5317(2) 0.0396(8) Uani 1 1 d . . . . .
C11 C 0.7263(5) 0.2363(3) 0.6798(2) 0.0413(8) Uani 1 1 d . . . . .
C3 C 0.8524(6) 0.6041(3) 0.5672(2) 0.0493(10) Uani 1 1 d . . . . .
C17 C 0.5050(5) 0.1112(3) 0.6437(2) 0.0380(8) Uani 1 1 d . . . . .
C14C C 0.0297(6) 0.8620(3) 0.6320(2) 0.0452(9) Uani 1 1 d . . . . .
H14C H 0.139014 0.850312 0.609870 0.054 Uiso 1 1 calc R U . . .
H14D H -0.066880 0.835251 0.598600 0.054 Uiso 1 1 calc R U . . .
C26B C 0.4254(6) 1.1366(3) 0.1760(2) 0.0470(9) Uani 1 1 d . . . . .
H26G H 0.360638 1.164232 0.137530 0.071 Uiso 1 1 calc R U . . .
H26H H 0.520650 1.177632 0.196810 0.071 Uiso 1 1 calc R U . . .
H26I H 0.348870 1.123960 0.213375 0.071 Uiso 1 1 calc R U . . .
C16A C -0.1123(5) 0.1954(3) 0.42491(19) 0.0364(8) Uani 1 1 d . . . . .
C21A C -0.1459(5) 0.1161(3) 0.4519(2) 0.0369(8) Uani 1 1 d . . . . .
H21A H -0.196208 0.115130 0.496416 0.044 Uiso 1 1 calc R U . . .
C18 C 0.4705(5) 0.1064(3) 0.5705(2) 0.0382(8) Uani 1 1 d . . . . .
C13 C 0.4301(5) 0.2724(3) 0.6793(2) 0.0406(8) Uani 1 1 d . . . . .
C16 C 0.5114(5) 0.0341(3) 0.6815(2) 0.0430(9) Uani 1 1 d . . . . .
C21C C 0.1013(5) 1.0618(3) 0.7663(2) 0.0433(9) Uani 1 1 d . . . . .
H21C H 0.101431 1.116307 0.744005 0.052 Uiso 1 1 calc R U . . .
C2C C -0.2728(5) 0.4137(3) 0.8366(2) 0.0450(9) Uani 1 1 d . . . . .
H2CA H -0.354248 0.373940 0.854066 0.054 Uiso 1 1 calc R U . . .
C20 C 0.4436(5) -0.0567(3) 0.5700(2) 0.0445(9) Uani 1 1 d . . . . .
C12 C 0.5496(5) 0.1948(3) 0.6933(2) 0.0397(8) Uani 1 1 d . . . . .
C26A C 0.1767(6) -0.1340(3) 0.2330(2) 0.0459(9) Uani 1 1 d . . . . .
H26A H 0.256325 -0.124255 0.196161 0.069 Uiso 1 1 calc R U . . .
H26B H 0.083561 -0.176795 0.213040 0.069 Uiso 1 1 calc R U . . .
H26C H 0.238862 -0.157865 0.274091 0.069 Uiso 1 1 calc R U . . .
C26C C 0.1335(6) 0.9209(3) 1.0594(2) 0.0440(9) Uani 1 1 d . . . . .
H26D H 0.029494 0.952697 1.069819 0.066 Uiso 1 1 calc R U . . .
H26E H 0.234562 0.953903 1.084585 0.066 Uiso 1 1 calc R U . . .
H26F H 0.124733 0.860678 1.075530 0.066 Uiso 1 1 calc R U . . .
C27C C 0.2936(5) 0.7925(3) 0.8856(2) 0.0456(9) Uani 1 1 d . . . . .
H27D H 0.355102 0.763617 0.846871 0.068 Uiso 1 1 d R U . . .
H27E H 0.359582 0.846577 0.906881 0.068 Uiso 1 1 d R U . . .
H27F H 0.279542 0.751067 0.922561 0.068 Uiso 1 1 d R U . . .
C8 C 0.5286(5) 0.3464(3) 0.65481(19) 0.0366(8) Uani 1 1 d . . . . .
C15A C -0.1437(5) 0.2902(3) 0.4543(2) 0.0426(9) Uani 1 1 d . . . . .
H15A H -0.111804 0.299278 0.506690 0.051 Uiso 1 1 calc R U . . .
H15B H -0.265848 0.304415 0.444872 0.051 Uiso 1 1 calc R U . . .
C27 C 0.3129(6) 0.2113(3) 0.5068(2) 0.0539(11) Uani 1 1 d . . . . .
H27J H 0.332981 0.262751 0.479230 0.081 Uiso 1 1 calc R U . . .
H27K H 0.234999 0.227473 0.544019 0.081 Uiso 1 1 calc R U . . .
H27L H 0.260969 0.160877 0.474585 0.081 Uiso 1 1 calc R U . . .
C25C C 0.1958(7) 1.2299(3) 1.0081(3) 0.0559(11) Uani 1 1 d . . . . .
H25D H 0.105962 1.229085 1.041903 0.084 Uiso 1 1 calc R U . . .
H25E H 0.183272 1.281699 0.980039 0.084 Uiso 1 1 calc R U . . .
H25F H 0.309344 1.233940 1.034766 0.084 Uiso 1 1 calc R U . . .
C14 C 0.5432(6) 0.1614(3) 0.7691(2) 0.0457(9) Uani 1 1 d . . . . .
H14G H 0.637837 0.190613 0.802282 0.055 Uiso 1 1 calc R U . . .
H14H H 0.432083 0.175213 0.788960 0.055 Uiso 1 1 calc R U . . .
C15 C 0.5631(6) 0.0595(3) 0.7595(2) 0.0480(9) Uani 1 1 d . . . . .
H15G H 0.683682 0.044499 0.771743 0.058 Uiso 1 1 calc R U . . .
H15H H 0.486956 0.028267 0.790140 0.058 Uiso 1 1 calc R U . . .
C25B C 0.6965(7) 1.2363(3) -0.0222(3) 0.0535(10) Uani 1 1 d . . . . .
H25G H 0.772710 1.235795 -0.061443 0.080 Uiso 1 1 calc R U . . .
H25H H 0.747072 1.276550 0.018628 0.080 Uiso 1 1 calc R U . . .
H25I H 0.583877 1.257133 -0.038564 0.080 Uiso 1 1 calc R U . . .
C2A C 0.0667(5) 0.4965(2) 0.0096(2) 0.0403(8) Uani 1 1 d . . . . .
H2AA H 0.028125 0.524937 -0.031687 0.048 Uiso 1 1 calc R U . . .
C25A C -0.1525(7) -0.2173(3) 0.4232(3) 0.0583(11) Uani 1 1 d . . . . .
H25A H -0.216448 -0.252790 0.382661 0.087 Uiso 1 1 calc R U . . .
H25B H -0.224162 -0.211591 0.463978 0.087 Uiso 1 1 calc R U . . .
H25C H -0.047060 -0.247180 0.437053 0.087 Uiso 1 1 calc R U . . .
C26 C 0.4708(6) 0.0627(4) 0.3430(2) 0.0644(14) Uani 1 1 d . . . . .
H26J H 0.358599 0.042596 0.318488 0.097 Uiso 1 1 calc R U . . .
H26K H 0.554856 0.017182 0.333279 0.097 Uiso 1 1 calc R U . . .
H26L H 0.509315 0.119109 0.325226 0.097 Uiso 1 1 calc R U . . .
C23 C 0.3915(6) -0.1477(3) 0.4572(3) 0.0574(12) Uani 1 1 d . . . . .
C22 C 0.4141(6) -0.1420(3) 0.5301(3) 0.0538(10) Uani 1 1 d . . . . .
H22 H 0.410131 -0.194872 0.554538 0.065 Uiso 1 1 calc R U . . .
C25 C 0.3581(8) -0.2367(4) 0.4132(3) 0.0748(16) Uani 1 1 d . . . . .
H25J H 0.249789 -0.235748 0.383177 0.112 Uiso 1 1 calc R U . . .
H25K H 0.350044 -0.284549 0.445374 0.112 Uiso 1 1 calc R U . . .
H25L H 0.452855 -0.247600 0.382531 0.112 Uiso 1 1 calc R U . . .
C2 C 0.6816(6) 0.6288(3) 0.5654(2) 0.0492(10) Uani 1 1 d . . . . .
H2D H 0.650889 0.685509 0.550751 0.059 Uiso 1 1 calc R U . . .
F1C F -0.0536(4) 0.31204(17) 0.85751(18) 0.0722(8) Uani 1 1 d . . . . .

loop_
_atom_site_aniso_label
_atom_site_aniso_U_11
_atom_site_aniso_U_22
_atom_site_aniso_U_33
_atom_site_aniso_U_23
_atom_site_aniso_U_13
_atom_site_aniso_U_12
F1A 0.0486(13) 0.0484(12) 0.0432(11) 0.0102(9) 0.0057(9) -0.0022(9)
O6C 0.0414(14) 0.0385(13) 0.0393(13) 0.0060(10) 0.0008(10) 0.0053(10)
O5A 0.0324(13) 0.0403(13) 0.0294(12) 0.0022(10) 0.0021(10) 0.0016(10)
O1A 0.0288(13) 0.0418(14) 0.0441(15) 0.0061(11) -0.0028(10) 0.0036(10)
F1B 0.0587(15) 0.0574(13) 0.0439(12) 0.0140(10) -0.0024(10) 0.0101(11)
O5C 0.0380(14) 0.0341(13) 0.0383(13) 0.0087(10) -0.0041(10) 0.0070(10)
O3B 0.0275(13) 0.0442(14) 0.0465(15) 0.0100(11) 0.0009(10) 0.0065(10)
O4B 0.0294(13) 0.0394(13) 0.0397(13) 0.0066(10) -0.0041(10) 0.0045(10)
O1B 0.0277(12) 0.0482(15) 0.0425(14) 0.0129(11) -0.0012(10) 0.0064(10)
O5B 0.0275(12) 0.0382(13) 0.0316(12) 0.0025(10) 0.0010(9) 0.0021(9)
O2B 0.0277(12) 0.0395(14) 0.0407(14) 0.0088(10) -0.0028(10) 0.0041(10)
O6A 0.0398(14) 0.0367(13) 0.0383(13) -0.0025(10) 0.0058(10) 0.0061(10)
O2 0.0348(14) 0.0471(16) 0.0559(16) 0.0055(12) 0.0016(12) 0.0124(11)
O3C 0.0350(15) 0.0458(15) 0.0501(15) 0.0085(12) 0.0034(11) 0.0092(11)
O2C 0.0300(14) 0.0449(15) 0.0551(17) 0.0103(12) -0.0012(11) 0.0093(11)
O1 0.0316(13) 0.0456(15) 0.0460(15) 0.0074(12) -0.0013(11) 0.0066(11)
O3A 0.0327(14) 0.0430(14) 0.0451(14) 0.0081(11) -0.0075(11) 0.0030(10)
O6B 0.0343(13) 0.0377(13) 0.0403(13) -0.0002(10) 0.0064(10) 0.0065(10)
O2A 0.0271(13) 0.0501(15) 0.0439(14) 0.0111(12) -0.0022(10) 0.0070(11)
O5 0.0413(15) 0.0490(16) 0.0398(14) 0.0127(12) -0.0043(11) 0.0020(12)
F1 0.0521(15) 0.0498(14) 0.103(2) 0.0277(13) -0.0077(13) -0.0064(11)
O4A 0.0296(14) 0.0534(16) 0.0440(14) 0.0083(12) -0.0004(11) 0.0078(11)
O4C 0.0334(15) 0.0520(17) 0.090(2) 0.0254(16) -0.0050(14) 0.0119(12)
O1C 0.0341(14) 0.0412(14) 0.0537(16) 0.0071(12) 0.0015(11) 0.0099(11)
O4 0.0344(15) 0.0590(18) 0.0595(18) 0.0150(14) 0.0058(12) 0.0108(12)
O6 0.0468(16) 0.070(2) 0.0372(14) 0.0022(13) 0.0010(11) -0.0076(14)
O3 0.0346(15) 0.0546(17) 0.077(2) 0.0252(15) -0.0025(13) 0.0083(12)
N1B 0.0358(16) 0.0355(15) 0.0436(17) 0.0052(13) -0.0007(13) 0.0035(12)
N1C 0.0371(17) 0.0352(15) 0.0524(18) 0.0030(13) -0.0045(14) 0.0070(12)
N1A 0.0378(17) 0.0387(17) 0.0420(16) 0.0023(13) -0.0017(13) 0.0012(13)
C16B 0.0273(17) 0.0374(18) 0.0345(17) 0.0016(14) 0.0015(13) 0.0028(13)
C20B 0.0307(18) 0.0353(18) 0.0386(19) 0.0052(15) -0.0006(14) 0.0027(14)
C5B 0.0288(17) 0.0321(17) 0.0342(17) 0.0029(13) -0.0022(13) 0.0030(13)
C21B 0.0335(18) 0.044(2) 0.0340(18) 0.0046(15) 0.0040(14) 0.0030(15)
C3A 0.039(2) 0.0336(18) 0.0396(19) 0.0025(15) 0.0012(15) -0.0007(14)
C3B 0.043(2) 0.0366(19) 0.0365(18) 0.0062(15) -0.0042(15) 0.0083(15)
C9C 0.0344(18) 0.0391(19) 0.0333(17) 0.0030(14) -0.0021(13) 0.0088(14)
C17B 0.0253(16) 0.0324(17) 0.0359(18) 0.0046(14) -0.0014(13) 0.0031(12)
C7B 0.0253(16) 0.0315(17) 0.0374(18) 0.0030(14) -0.0022(13) 0.0036(13)
C3C 0.049(2) 0.038(2) 0.053(2) 0.0121(17) 0.0014(18) 0.0113(17)
C19B 0.0259(16) 0.0353(17) 0.0343(17) 0.0058(14) -0.0035(13) 0.0023(13)
C10B 0.0250(16) 0.0337(17) 0.0412(19) 0.0057(14) -0.0047(13) 0.0041(13)
C10 0.0309(18) 0.045(2) 0.0330(17) 0.0017(15) -0.0041(13) 0.0082(15)
C13A 0.0320(19) 0.0350(18) 0.0391(19) 0.0002(14) -0.0025(14) 0.0057(14)
C18A 0.0276(17) 0.0392(19) 0.0313(17) 0.0036(14) 0.0005(13) 0.0023(13)
C18C 0.0272(17) 0.0354(18) 0.0420(19) 0.0105(15) -0.0002(13) 0.0072(13)
C8B 0.0284(17) 0.0279(16) 0.0394(18) 0.0038(13) -0.0013(13) 0.0030(12)
C18B 0.0233(16) 0.0370(18) 0.0299(16) 0.0033(13) -0.0006(12) 0.0048(13)
C24A 0.0298(18) 0.0381(19) 0.0344(18) 0.0035(14) -0.0009(13) 0.0044(14)
C12B 0.0282(17) 0.0333(17) 0.0340(17) 0.0036(14) 0.0008(13) 0.0046(13)
C5C 0.0355(19) 0.0341(18) 0.0356(18) 0.0025(14) -0.0018(14) 0.0061(14)
C9B 0.0275(17) 0.0331(17) 0.0352(17) 0.0024(13) -0.0042(13) 0.0018(13)
C5 0.0353(19) 0.0387(19) 0.0335(18) -0.0009(14) -0.0028(14) 0.0043(14)
C17C 0.0327(18) 0.0367(19) 0.0402(19) 0.0079(15) 0.0029(14) 0.0075(14)
C1B 0.0285(17) 0.0333(18) 0.044(2) 0.0035(14) 0.0003(14) 0.0030(13)
C8A 0.0313(18) 0.0329(18) 0.0369(18) 0.0017(14) -0.0015(13) 0.0047(13)
C6B 0.0312(18) 0.0295(17) 0.0361(18) 0.0022(13) -0.0005(13) 0.0043(13)
C5A 0.0330(18) 0.0282(16) 0.0365(18) -0.0013(13) -0.0031(13) 0.0023(13)
C10C 0.0321(18) 0.0381(19) 0.0328(17) 0.0007(14) -0.0034(13) 0.0086(14)
C11A 0.0358(19) 0.0308(17) 0.0369(18) 0.0028(14) -0.0033(14) 0.0050(14)
C16C 0.0323(19) 0.0397(19) 0.047(2) 0.0141(15) -0.0006(15) 0.0093(14)
C19A 0.0265(16) 0.0366(18) 0.0353(18) 0.0019(14) -0.0006(13) 0.0040(13)
C20C 0.0316(18) 0.0361(18) 0.052(2) 0.0095(16) 0.0041(15) 0.0073(14)
C13B 0.0289(17) 0.0307(17) 0.0351(17) 0.0029(13) -0.0024(13) 0.0023(13)
C4B 0.0357(19) 0.0350(18) 0.0383(18) 0.0068(14) -0.0031(14) 0.0051(14)
C11C 0.040(2) 0.042(2) 0.0328(17) 0.0029(15) -0.0010(14) 0.0082(16)
C9 0.0324(18) 0.0417(19) 0.0311(17) 0.0034(14) -0.0005(13) 0.0059(14)
C7A 0.0310(18) 0.0324(18) 0.0380(18) -0.0001(14) -0.0038(13) 0.0055(13)
C10A 0.0296(17) 0.0288(16) 0.0383(18) 0.0017(13) -0.0026(13) 0.0038(13)
C11B 0.0288(18) 0.0322(17) 0.0376(18) 0.0041(14) -0.0029(13) 0.0053(13)
C17A 0.0300(17) 0.0385(19) 0.0292(17) 0.0047(14) 0.0000(13) 0.0069(13)
C13C 0.039(2) 0.0390(19) 0.046(2) 0.0110(16) -0.0040(16) 0.0087(16)
C23B 0.037(2) 0.0388(19) 0.044(2) 0.0076(15) -0.0012(15) 0.0028(15)
C19C 0.0297(18) 0.0368(18) 0.0445(19) 0.0107(15) 0.0002(14) 0.0096(14)
C21 0.035(2) 0.049(2) 0.055(2) 0.0170(18) 0.0013(16) 0.0141(17)
N1 0.0411(19) 0.060(2) 0.055(2) -0.0052(17) -0.0024(15) 0.0114(16)
C22C 0.040(2) 0.0319(18) 0.063(3) 0.0092(16) 0.0008(17) 0.0078(15)
C24C 0.0298(18) 0.0333(18) 0.049(2) 0.0040(15) 0.0001(14) 0.0047(13)
C12A 0.0332(18) 0.0349(18) 0.0316(17) 0.0034(14) -0.0038(13) 0.0062(14)
C6 0.0357(19) 0.045(2) 0.0329(18) -0.0014(15) -0.0042(14) 0.0110(15)
C12C 0.0322(18) 0.0390(19) 0.042(2) 0.0071(16) -0.0040(15) 0.0055(14)
C15B 0.041(2) 0.0416(19) 0.0394(19) -0.0010(15) 0.0076(15) 0.0056(15)
C4C 0.038(2) 0.0371(19) 0.044(2) 0.0044(16) -0.0056(15) 0.0088(15)
C6A 0.0311(17) 0.0301(16) 0.0388(18) 0.0023(14) -0.0022(13) 0.0052(13)
C8C 0.0346(19) 0.0381(19) 0.0372(18) 0.0054(15) -0.0044(14) 0.0086(14)
C1C 0.0358(19) 0.0391(19) 0.0397(19) 0.0002(15) -0.0006(15) 0.0053(15)
C6C 0.0363(19) 0.0352(18) 0.0302(16) 0.0001(14) -0.0029(13) 0.0048(14)
C22A 0.038(2) 0.047(2) 0.0392(19) 0.0087(16) 0.0037(15) 0.0034(16)
C14B 0.0381(19) 0.0348(18) 0.0359(18) 0.0000(14) 0.0006(14) 0.0069(14)
C1A 0.0376(19) 0.0362(19) 0.0401(19) 0.0020(15) -0.0053(15) 0.0063(15)
C15C 0.044(2) 0.048(2) 0.051(2) 0.0175(18) -0.0010(17) 0.0105(17)
C4A 0.0318(18) 0.0337(18) 0.0375(18) 0.0005(14) -0.0001(13) 0.0016(13)
C24B 0.0290(17) 0.0345(18) 0.0379(18) 0.0013(14) -0.0024(14) 0.0016(13)
C27A 0.041(2) 0.051(2) 0.0324(19) 0.0037(16) -0.0025(15) 0.0023(16)
C24 0.036(2) 0.058(2) 0.047(2) -0.0004(19) 0.0035(16) 0.0093(17)
C14A 0.041(2) 0.0380(19) 0.0393(19) -0.0005(15) -0.0028(15) 0.0090(15)
C7 0.0313(19) 0.0414(19) 0.0397(19) -0.0001(15) 0.0004(14) 0.0096(15)
C20A 0.0271(17) 0.046(2) 0.0340(18) 0.0064(15) -0.0025(13) 0.0018(14)
C9A 0.0303(18) 0.0356(18) 0.0346(18) 0.0030(14) -0.0051(13) 0.0036(13)
C23C 0.037(2) 0.0346(19) 0.062(2) -0.0002(17) -0.0025(17) 0.0094(15)
C1 0.045(2) 0.041(2) 0.047(2) 0.0026(17) -0.0030(17) 0.0077(17)
C23A 0.037(2) 0.046(2) 0.045(2) 0.0066(17) 0.0028(16) 0.0024(16)
C7C 0.0303(18) 0.0410(19) 0.0346(18) 0.0024(14) -0.0021(13) 0.0070(14)
C4 0.037(2) 0.046(2) 0.042(2) 0.0023(16) -0.0061(15) 0.0033(16)
C22B 0.0365(19) 0.043(2) 0.0386(18) 0.0106(15) -0.0004(14) 0.0004(15)
C2B 0.040(2) 0.0377(19) 0.0380(19) 0.0047(15) 0.0044(15) 0.0018(15)
C27B 0.040(2) 0.046(2) 0.0281(17) 0.0027(14) -0.0021(14) 0.0031(16)
C19 0.0309(18) 0.048(2) 0.0407(19) 0.0053(16) 0.0014(14) 0.0091(15)
C11 0.0331(19) 0.050(2) 0.042(2) 0.0110(16) -0.0037(15) 0.0077(16)
C3 0.047(2) 0.039(2) 0.061(3) 0.0109(18) -0.0053(19) -0.0036(17)
C17 0.0290(18) 0.045(2) 0.041(2) 0.0104(16) -0.0007(14) 0.0077(15)
C14C 0.047(2) 0.049(2) 0.040(2) 0.0104(17) -0.0023(16) 0.0036(17)
C26B 0.047(2) 0.041(2) 0.054(2) -0.0005(17) 0.0098(17) 0.0150(17)
C16A 0.0323(18) 0.043(2) 0.0331(18) 0.0007(15) -0.0005(14) 0.0092(14)
C21A 0.0311(18) 0.047(2) 0.0333(18) 0.0035(15) 0.0048(14) 0.0054(15)
C18 0.0278(18) 0.042(2) 0.046(2) 0.0091(16) 0.0022(14) 0.0065(14)
C13 0.032(2) 0.052(2) 0.0388(19) 0.0057(16) -0.0003(15) 0.0096(16)
C16 0.035(2) 0.048(2) 0.048(2) 0.0136(17) 0.0006(16) 0.0101(16)
C21C 0.037(2) 0.0400(19) 0.054(2) 0.0145(17) 0.0007(16) 0.0066(15)
C2C 0.041(2) 0.042(2) 0.052(2) 0.0091(17) 0.0011(17) 0.0010(16)
C20 0.037(2) 0.044(2) 0.054(2) 0.0071(17) 0.0041(16) 0.0135(16)
C12 0.0348(19) 0.049(2) 0.0371(19) 0.0121(16) -0.0003(14) 0.0057(16)
C26A 0.044(2) 0.047(2) 0.047(2) -0.0036(17) 0.0057(17) 0.0118(17)
C26C 0.045(2) 0.050(2) 0.0360(19) 0.0026(16) 0.0003(15) 0.0033(16)
C27C 0.043(2) 0.043(2) 0.051(2) 0.0070(17) -0.0050(17) 0.0172(17)
C8 0.0303(19) 0.042(2) 0.0368(19) 0.0026(15) -0.0016(14) 0.0079(14)
C15A 0.047(2) 0.043(2) 0.0382(19) -0.0026(15) 0.0038(15) 0.0126(16)
C27 0.055(3) 0.061(3) 0.047(2) 0.017(2) -0.0111(19) 0.015(2)
C25C 0.059(3) 0.038(2) 0.068(3) -0.0027(18) -0.011(2) 0.0088(18)
C14 0.042(2) 0.056(2) 0.040(2) 0.0138(17) -0.0025(16) 0.0040(17)
C15 0.040(2) 0.061(2) 0.046(2) 0.0203(19) -0.0036(16) 0.0098(18)
C25B 0.066(3) 0.038(2) 0.058(2) 0.0129(18) 0.005(2) -0.0007(18)
C2A 0.050(2) 0.0350(19) 0.0344(18) 0.0034(14) -0.0031(15) 0.0013(16)
C25A 0.067(3) 0.048(2) 0.062(3) 0.014(2) 0.012(2) 0.002(2)
C26 0.050(3) 0.098(4) 0.040(2) -0.003(2) -0.0029(18) -0.016(2)
C23 0.046(2) 0.054(3) 0.070(3) -0.008(2) -0.005(2) 0.0199(19)
C22 0.048(2) 0.046(2) 0.066(3) 0.0024(19) 0.000(2) 0.0134(18)
C25 0.070(3) 0.063(3) 0.084(4) -0.019(3) -0.019(3) 0.021(3)
C2 0.051(2) 0.037(2) 0.057(3) 0.0044(18) -0.0102(19) 0.0041(17)
F1C 0.0615(17) 0.0489(14) 0.112(2) 0.0333(14) 0.0097(15) 0.0148(12)

loop_
_atom_type_symbol
_atom_type_description
_atom_type_scat_dispersion_real
_atom_type_scat_dispersion_imag
_atom_type_scat_source
C C 0.0181 0.0091 'International Tables Vol C Tables 4.2.6.8 and 6.1.1.4'
H H 0.0000 0.0000 'International Tables Vol C Tables 4.2.6.8 and 6.1.1.4'
F F 0.0727 0.0534 'International Tables Vol C Tables 4.2.6.8 and 6.1.1.4'
N N 0.0311 0.0180 'International Tables Vol C Tables 4.2.6.8 and 6.1.1.4'
O O 0.0492 0.0322 'International Tables Vol C Tables 4.2.6.8 and 6.1.1.4'

loop_
_geom_angle_atom_site_label_1
_geom_angle_atom_site_label_2
_geom_angle_atom_site_label_3
_geom_angle
_geom_angle_site_symmetry_1
_geom_angle_site_symmetry_3
_geom_angle_publ_flag
C24C O6C C26C 117.7(3) . . ?
C18A O5A C27A 114.4(3) . . ?
C10A O1A H1A 109.5 . . ?
C18C O5C C27C 115.5(3) . . ?
C10B O1B H1B 109.5 . . ?
C18B O5B C27B 114.6(3) . . ?
C7B O2B H2B 109.5 . . ?
C24A O6A C26A 116.2(3) . . ?
C7 O2 H2 109.5 . . ?
C7C O2C H2C 109.5 . . ?
C10 O1 H1 109.5 . . ?
C24B O6B C26B 115.6(3) . . ?
C7A O2A H2A 109.5 . . ?
C18 O5 C27 115.8(3) . . ?
C10C O1C H1C 109.5 . . ?
C24 O6 C26 118.0(4) . . ?
C24B N1B C23B 119.4(3) . . ?
C24C N1C C23C 117.6(3) . . ?
C24A N1A C23A 118.6(3) . . ?
C21B C16B C17B 120.1(3) . . ?
C21B C16B C15B 129.8(3) . . ?
C17B C16B C15B 110.0(3) . . ?
C21B C20B C19B 120.6(3) . . ?
C21B C20B C22B 120.9(3) . . ?
C22B C20B C19B 118.5(3) . . ?
C10B C5B C6B 120.8(3) . . ?
C4B C5B C10B 120.6(3) . . ?
C4B C5B C6B 118.6(3) . . ?
C16B C21B C20B 119.5(3) . . ?
C16B C21B H21B 120.3 . . ?
C20B C21B H21B 120.3 . . ?
F1A C3A C4A 118.7(3) . . ?
F1A C3A C2A 118.0(3) . . ?
C4A C3A C2A 123.3(3) . . ?
F1B C3B C4B 118.7(3) . . ?
F1B C3B C2B 117.7(3) . . ?
C4B C3B C2B 123.6(3) . . ?
C10C C9C C11C 130.5(4) . . ?
C10C C9C C8C 120.6(4) . . ?
C8C C9C C11C 108.8(3) . . ?
C16B C17B C12B 110.8(3) . . ?
C18B C17B C16B 122.7(3) . . ?
C18B C17B C12B 126.5(3) . . ?
O2B C7B C8B 122.2(3) . . ?
O2B C7B C6B 118.8(3) . . ?
C8B C7B C6B 119.0(3) . . ?
C4C C3C C2C 123.4(4) . . ?
F1C C3C C4C 117.9(4) . . ?
F1C C3C C2C 118.7(4) . . ?
C20B C19B C18B 118.8(3) . . ?
C20B C19B C24B 115.7(3) . . ?
C18B C19B C24B 125.4(3) . . ?
O1B C10B C5B 116.7(3) . . ?
O1B C10B C9B 124.7(3) . . ?
C9B C10B C5B 118.6(3) . . ?
O1 C10 C5 118.7(3) . . ?
C9 C10 O1 122.5(3) . . ?
C9 C10 C5 118.8(3) . . ?
O4A C13A C8A 126.0(3) . . ?
O4A C13A C12A 125.0(3) . . ?
C8A C13A C12A 109.0(3) . . ?
O5A C18A C19A 123.3(3) . . ?
C17A C18A O5A 117.0(3) . . ?
C17A C18A C19A 119.6(3) . . ?
O5C C18C C19C 123.6(3) . . ?
C17C C18C O5C 117.3(3) . . ?
C17C C18C C19C 118.9(3) . . ?
C7B C8B C9B 122.4(3) . . ?
C7B C8B C13B 127.1(3) . . ?
C9B C8B C13B 110.5(3) . . ?
O5B C18B C17B 117.5(3) . . ?
O5B C18B C19B 124.1(3) . . ?
C17B C18B C19B 118.3(3) . . ?
O6A C24A C19A 117.1(3) . . ?
N1A C24A O6A 118.2(3) . . ?
N1A C24A C19A 124.8(3) . . ?
C17B C12B C13B 113.3(3) . . ?
C17B C12B C11B 114.0(3) . . ?
C17B C12B C14B 102.1(3) . . ?
C13B C12B C11B 102.8(3) . . ?
C13B C12B C14B 114.0(3) . . ?
C11B C12B C14B 111.1(3) . . ?
C4C C5C C10C 119.9(3) . . ?
C4C C5C C6C 119.1(3) . . ?
C6C C5C C10C 121.0(3) . . ?
C10B C9B C8B 120.5(3) . . ?
C10B C9B C11B 130.2(3) . . ?
C8B C9B C11B 109.3(3) . . ?
C10 C5 C6 119.2(3) . . ?
C4 C5 C10 121.6(3) . . ?
C4 C5 C6 119.3(3) . . ?
C18C C17C C16C 122.8(4) . . ?
C18C C17C C12C 125.9(3) . . ?
C16C C17C C12C 111.3(3) . . ?
C6B C1B H1BA 119.7 . . ?
C2B C1B H1BA 119.7 . . ?
C2B C1B C6B 120.6(3) . . ?
C7A C8A C13A 130.5(3) . . ?
C7A C8A C9A 120.5(3) . . ?
C9A C8A C13A 109.0(3) . . ?
C5B C6B C7B 118.7(3) . . ?
C1B C6B C5B 119.4(3) . . ?
C1B C6B C7B 121.9(3) . . ?
C6A C5A C10A 119.5(3) . . ?
C4A C5A C10A 120.9(3) . . ?
C4A C5A C6A 119.6(3) . . ?
O1C C10C C9C 124.7(3) . . ?
O1C C10C C5C 117.2(3) . . ?
C9C C10C C5C 118.0(3) . . ?
O3A C11A C12A 126.1(3) . . ?
O3A C11A C9A 125.2(3) . . ?
C9A C11A C12A 108.6(3) . . ?
C17C C16C C15C 110.7(3) . . ?
C21C C16C C17C 119.3(4) . . ?
C21C C16C C15C 130.0(3) . . ?
C18A C19A C24A 126.3(3) . . ?
C18A C19A C20A 118.5(3) . . ?
C20A C19A C24A 115.3(3) . . ?
C22C C20C C19C 117.8(4) . . ?
C21C C20C C19C 120.8(4) . . ?
C21C C20C C22C 121.3(3) . . ?
O4B C13B C8B 125.1(3) . . ?
O4B C13B C12B 126.3(3) . . ?
C8B C13B C12B 108.5(3) . . ?
C5B C4B H4B 120.5 . . ?
C3B C4B C5B 119.0(3) . . ?
C3B C4B H4B 120.5 . . ?
O3C C11C C9C 126.1(3) . . ?
O3C C11C C12C 125.3(3) . . ?
C9C C11C C12C 108.6(3) . . ?
C10 C9 C11 126.9(3) . . ?
C10 C9 C8 123.0(3) . . ?
C8 C9 C11 110.0(3) . . ?
O2A C7A C8A 124.4(3) . . ?
O2A C7A C6A 117.1(3) . . ?
C8A C7A C6A 118.4(3) . . ?
O1A C10A C5A 118.8(3) . . ?
O1A C10A C9A 122.5(3) . . ?
C9A C10A C5A 118.7(3) . . ?
O3B C11B C12B 124.3(3) . . ?
O3B C11B C9B 126.8(3) . . ?
C9B C11B C12B 108.9(3) . . ?
C18A C17A C12A 127.1(3) . . ?
C18A C17A C16A 121.7(3) . . ?
C16A C17A C12A 111.2(3) . . ?
O4C C13C C12C 127.0(4) . . ?
O4C C13C C8C 124.2(4) . . ?
C8C C13C C12C 108.8(3) . . ?
N1B C23B C22B 122.4(3) . . ?
N1B C23B C25B 114.9(4) . . ?
C22B C23B C25B 122.7(4) . . ?
C18C C19C C24C 125.9(3) . . ?
C20C C19C C18C 118.2(3) . . ?
C20C C19C C24C 115.6(3) . . ?
C16 C21 H21 120.4 . . ?
C16 C21 C20 119.3(4) . . ?
C20 C21 H21 120.4 . . ?
C24 N1 C23 118.4(4) . . ?
C20C C22C H22C 119.6 . . ?
C23C C22C C20C 120.8(4) . . ?
C23C C22C H22C 119.6 . . ?
O6C C24C C19C 115.6(3) . . ?
N1C C24C O6C 119.0(3) . . ?
N1C C24C C19C 125.4(3) . . ?
C13A C12A C11A 102.9(3) . . ?
C13A C12A C14A 110.9(3) . . ?
C11A C12A C14A 113.3(3) . . ?
C17A C12A C13A 113.7(3) . . ?
C17A C12A C11A 114.3(3) . . ?
C17A C12A C14A 102.1(3) . . ?
C7 C6 C5 120.1(3) . . ?
C1 C6 C5 118.8(4) . . ?
C1 C6 C7 121.1(3) . . ?
C17C C12C C11C 113.2(3) . . ?
C17C C12C C13C 110.3(3) . . ?
C17C C12C C14C 102.2(3) . . ?
C11C C12C C14C 115.6(3) . . ?
C13C C12C C11C 103.0(3) . . ?
C13C C12C C14C 112.8(3) . . ?
C16B C15B H15E 111.1 . . ?
C16B C15B H15F 111.1 . . ?
C16B C15B C14B 103.1(3) . . ?
H15E C15B H15F 109.1 . . ?
C14B C15B H15E 111.1 . . ?
C14B C15B H15F 111.1 . . ?
C3C C4C C5C 118.4(4) . . ?
C3C C4C H4C 120.8 . . ?
C5C C4C H4C 120.8 . . ?
C5A C6A C7A 120.3(3) . . ?
C1A C6A C5A 119.4(3) . . ?
C1A C6A C7A 120.2(3) . . ?
C9C C8C C13C 110.4(3) . . ?
C7C C8C C9C 122.8(3) . . ?
C7C C8C C13C 126.7(3) . . ?
C6C C1C H1CA 119.9 . . ?
C2C C1C H1CA 119.9 . . ?
C2C C1C C6C 120.2(4) . . ?
C5C C6C C7C 119.0(3) . . ?
C1C C6C C5C 119.5(3) . . ?
C1C C6C C7C 121.5(3) . . ?
C20A C22A H22A 119.7 . . ?
C23A C22A H22A 119.7 . . ?
C23A C22A C20A 120.5(4) . . ?
C12B C14B H14E 110.7 . . ?
C12B C14B H14F 110.7 . . ?
C15B C14B C12B 105.1(3) . . ?
C15B C14B H14E 110.7 . . ?
C15B C14B H14F 110.7 . . ?
H14E C14B H14F 108.8 . . ?
C6A C1A H1AA 119.8 . . ?
C2A C1A C6A 120.3(4) . . ?
C2A C1A H1AA 119.8 . . ?
C16C C15C H15C 111.0 . . ?
C16C C15C H15D 111.0 . . ?
C16C C15C C14C 103.9(3) . . ?
H15C C15C H15D 109.0 . . ?
C14C C15C H15C 111.0 . . ?
C14C C15C H15D 111.0 . . ?
C3A C4A C5A 118.1(3) . . ?
C3A C4A H4A 120.9 . . ?
C5A C4A H4A 120.9 . . ?
O6B C24B C19B 117.0(3) . . ?
N1B C24B O6B 118.9(3) . . ?
N1B C24B C19B 124.1(3) . . ?
O5A C27A H27A 109.5 . . ?
O5A C27A H27B 109.5 . . ?
O5A C27A H27C 109.5 . . ?
H27A C27A H27B 109.5 . . ?
H27A C27A H27C 109.5 . . ?
H27B C27A H27C 109.5 . . ?
O6 C24 C19 115.4(4) . . ?
N1 C24 O6 119.9(4) . . ?
N1 C24 C19 124.6(4) . . ?
C12A C14A H14A 110.6 . . ?
C12A C14A H14B 110.6 . . ?
H14A C14A H14B 108.7 . . ?
C15A C14A C12A 105.7(3) . . ?
C15A C14A H14A 110.6 . . ?
C15A C14A H14B 110.6 . . ?
O2 C7 C6 116.8(3) . . ?
O2 C7 C8 124.0(4) . . ?
C8 C7 C6 119.2(3) . . ?
C22A C20A C19A 118.5(3) . . ?
C21A C20A C19A 119.8(3) . . ?
C21A C20A C22A 121.7(3) . . ?
C8A C9A C11A 110.4(3) . . ?
C10A C9A C8A 122.5(3) . . ?
C10A C9A C11A 127.0(3) . . ?
N1C C23C C25C 114.3(4) . . ?
C22C C23C N1C 122.5(4) . . ?
C22C C23C C25C 123.1(4) . . ?
C6 C1 H1D 119.6 . . ?
C2 C1 C6 120.8(4) . . ?
C2 C1 H1D 119.6 . . ?
N1A C23A C25A 114.7(4) . . ?
C22A C23A N1A 122.0(4) . . ?
C22A C23A C25A 123.4(4) . . ?
O2C C7C C8C 122.6(3) . . ?
O2C C7C C6C 118.9(3) . . ?
C8C C7C C6C 118.5(3) . . ?
C5 C4 H4 120.6 . . ?
C3 C4 C5 118.7(4) . . ?
C3 C4 H4 120.6 . . ?
C20B C22B H22B 120.1 . . ?
C23B C22B C20B 119.7(4) . . ?
C23B C22B H22B 120.1 . . ?
C3B C2B H2BA 120.7 . . ?
C1B C2B C3B 118.7(3) . . ?
C1B C2B H2BA 120.7 . . ?
O5B C27B H27G 109.5 . . ?
O5B C27B H27H 109.5 . . ?
O5B C27B H27I 109.5 . . ?
H27G C27B H27H 109.5 . . ?
H27G C27B H27I 109.5 . . ?
H27H C27B H27I 109.5 . . ?
C18 C19 C24 125.0(4) . . ?
C20 C19 C24 115.8(4) . . ?
C20 C19 C18 119.1(3) . . ?
O3 C11 C9 124.9(4) . . ?
O3 C11 C12 125.7(4) . . ?
C9 C11 C12 109.4(3) . . ?
F1 C3 C4 117.9(4) . . ?
F1 C3 C2 118.6(4) . . ?
C4 C3 C2 123.5(4) . . ?
C18 C17 C16 122.2(4) . . ?
C18 C17 C12 126.5(3) . . ?
C16 C17 C12 111.2(3) . . ?
C12C C14C H14C 110.3 . . ?
C12C C14C H14D 110.3 . . ?
C15C C14C C12C 107.3(3) . . ?
C15C C14C H14C 110.3 . . ?
C15C C14C H14D 110.3 . . ?
H14C C14C H14D 108.5 . . ?
O6B C26B H26G 109.5 . . ?
O6B C26B H26H 109.5 . . ?
O6B C26B H26I 109.5 . . ?
H26G C26B H26H 109.5 . . ?
H26G C26B H26I 109.5 . . ?
H26H C26B H26I 109.5 . . ?
C17A C16A C15A 109.4(3) . . ?
C21A C16A C17A 120.2(3) . . ?
C21A C16A C15A 130.3(3) . . ?
C20A C21A H21A 119.9 . . ?
C16A C21A C20A 120.2(3) . . ?
C16A C21A H21A 119.9 . . ?
O5 C18 C19 124.9(3) . . ?
O5 C18 C17 116.4(4) . . ?
C17 C18 C19 118.6(3) . . ?
O4 C13 C12 123.7(4) . . ?
O4 C13 C8 126.5(4) . . ?
C8 C13 C12 109.7(3) . . ?
C21 C16 C17 120.1(4) . . ?
C21 C16 C15 129.7(4) . . ?
C17 C16 C15 110.2(4) . . ?
C16C C21C C20C 119.7(4) . . ?
C16C C21C H21C 120.2 . . ?
C20C C21C H21C 120.2 . . ?
C3C C2C H2CA 120.3 . . ?
C1C C2C C3C 119.4(4) . . ?
C1C C2C H2CA 120.3 . . ?
C21 C20 C19 120.6(4) . . ?
C21 C20 C22 121.2(4) . . ?
C19 C20 C22 118.2(4) . . ?
C11 C12 C13 101.7(3) . . ?
C11 C12 C14 113.5(3) . . ?
C17 C12 C11 111.1(3) . . ?
C17 C12 C13 113.5(3) . . ?
C17 C12 C14 103.2(3) . . ?
C13 C12 C14 114.1(3) . . ?
O6A C26A H26A 109.5 . . ?
O6A C26A H26B 109.5 . . ?
O6A C26A H26C 109.5 . . ?
H26A C26A H26B 109.5 . . ?
H26A C26A H26C 109.5 . . ?
H26B C26A H26C 109.5 . . ?
O6C C26C H26D 109.5 . . ?
O6C C26C H26E 109.5 . . ?
O6C C26C H26F 109.5 . . ?
H26D C26C H26E 109.5 . . ?
H26D C26C H26F 109.5 . . ?
H26E C26C H26F 109.5 . . ?
O5C C27C H27D 109.5 . . ?
O5C C27C H27E 109.5 . . ?
O5C C27C H27F 109.5 . . ?
H27D C27C H27E 109.5 . . ?
H27D C27C H27F 109.5 . . ?
H27E C27C H27F 109.5 . . ?
C9 C8 C13 109.0(3) . . ?
C7 C8 C9 119.7(4) . . ?
C7 C8 C13 131.3(3) . . ?
C14A C15A H15A 111.1 . . ?
C14A C15A H15B 111.1 . . ?
C16A C15A C14A 103.1(3) . . ?
C16A C15A H15A 111.1 . . ?
C16A C15A H15B 111.1 . . ?
H15A C15A H15B 109.1 . . ?
O5 C27 H27J 109.5 . . ?
O5 C27 H27K 109.5 . . ?
O5 C27 H27L 109.5 . . ?
H27J C27 H27K 109.5 . . ?
H27J C27 H27L 109.5 . . ?
H27K C27 H27L 109.5 . . ?
C23C C25C H25D 109.5 . . ?
C23C C25C H25E 109.5 . . ?
C23C C25C H25F 109.5 . . ?
H25D C25C H25E 109.5 . . ?
H25D C25C H25F 109.5 . . ?
H25E C25C H25F 109.5 . . ?
C12 C14 H14G 110.5 . . ?
C12 C14 H14H 110.5 . . ?
H14G C14 H14H 108.7 . . ?
C15 C14 C12 106.2(3) . . ?
C15 C14 H14G 110.5 . . ?
C15 C14 H14H 110.5 . . ?
C16 C15 C14 104.4(3) . . ?
C16 C15 H15G 110.9 . . ?
C16 C15 H15H 110.9 . . ?
C14 C15 H15G 110.9 . . ?
C14 C15 H15H 110.9 . . ?
H15G C15 H15H 108.9 . . ?
C23B C25B H25G 109.5 . . ?
C23B C25B H25H 109.5 . . ?
C23B C25B H25I 109.5 . . ?
H25G C25B H25H 109.5 . . ?
H25G C25B H25I 109.5 . . ?
H25H C25B H25I 109.5 . . ?
C3A C2A H2AA 120.4 . . ?
C1A C2A C3A 119.2(3) . . ?
C1A C2A H2AA 120.4 . . ?
C23A C25A H25A 109.5 . . ?
C23A C25A H25B 109.5 . . ?
C23A C25A H25C 109.5 . . ?
H25A C25A H25B 109.5 . . ?
H25A C25A H25C 109.5 . . ?
H25B C25A H25C 109.5 . . ?
O6 C26 H26J 109.5 . . ?
O6 C26 H26K 109.5 . . ?
O6 C26 H26L 109.5 . . ?
H26J C26 H26K 109.5 . . ?
H26J C26 H26L 109.5 . . ?
H26K C26 H26L 109.5 . . ?
N1 C23 C25 115.7(5) . . ?
C22 C23 N1 122.7(4) . . ?
C22 C23 C25 121.6(5) . . ?
C20 C22 H22 120.0 . . ?
C23 C22 C20 120.0(4) . . ?
C23 C22 H22 120.0 . . ?
C23 C25 H25J 109.5 . . ?
C23 C25 H25K 109.5 . . ?
C23 C25 H25L 109.5 . . ?
H25J C25 H25K 109.5 . . ?
H25J C25 H25L 109.5 . . ?
H25K C25 H25L 109.5 . . ?
C1 C2 C3 118.9(4) . . ?
C1 C2 H2D 120.6 . . ?
C3 C2 H2D 120.6 . . ?

loop_
_geom_bond_atom_site_label_1
_geom_bond_atom_site_label_2
_geom_bond_distance
_geom_bond_site_symmetry_2
_geom_bond_publ_flag
F1A C3A 1.347(4) . ?
O6C C24C 1.348(4) . ?
O6C C26C 1.420(4) . ?
O5A C18A 1.382(4) . ?
O5A C27A 1.440(4) . ?
O1A H1A 0.8400 . ?
O1A C10A 1.354(4) . ?
F1B C3B 1.351(4) . ?
O5C C18C 1.373(4) . ?
O5C C27C 1.440(4) . ?
O3B C11B 1.216(4) . ?
O4B C13B 1.225(4) . ?
O1B H1B 0.8400 . ?
O1B C10B 1.356(4) . ?
O5B C18B 1.365(4) . ?
O5B C27B 1.445(4) . ?
O2B H2B 0.8400 . ?
O2B C7B 1.361(4) . ?
O6A C24A 1.344(4) . ?
O6A C26A 1.451(5) . ?
O2 H2 0.8400 . ?
O2 C7 1.357(4) . ?
O3C C11C 1.217(5) . ?
O2C H2C 0.8400 . ?
O2C C7C 1.353(4) . ?
O1 H1 0.8400 . ?
O1 C10 1.362(4) . ?
O3A C11A 1.222(4) . ?
O6B C24B 1.338(4) . ?
O6B C26B 1.441(4) . ?
O2A H2A 0.8400 . ?
O2A C7A 1.348(4) . ?
O5 C18 1.369(5) . ?
O5 C27 1.440(5) . ?
F1 C3 1.354(5) . ?
O4A C13A 1.225(5) . ?
O4C C13C 1.215(5) . ?
O1C H1C 0.8400 . ?
O1C C10C 1.346(4) . ?
O4 C13 1.230(5) . ?
O6 C24 1.338(5) . ?
O6 C26 1.432(5) . ?
O3 C11 1.233(5) . ?
N1B C23B 1.356(5) . ?
N1B C24B 1.314(5) . ?
N1C C24C 1.309(5) . ?
N1C C23C 1.376(5) . ?
N1A C24A 1.305(5) . ?
N1A C23A 1.384(5) . ?
C16B C21B 1.372(5) . ?
C16B C17B 1.404(5) . ?
C16B C15B 1.497(5) . ?
C20B C21B 1.413(5) . ?
C20B C19B 1.428(5) . ?
C20B C22B 1.426(5) . ?
C5B C10B 1.427(5) . ?
C5B C6B 1.433(5) . ?
C5B C4B 1.418(5) . ?
C21B H21B 0.9500 . ?
C3A C4A 1.377(5) . ?
C3A C2A 1.392(6) . ?
C3B C4B 1.360(5) . ?
C3B C2B 1.387(6) . ?
C9C C10C 1.374(5) . ?
C9C C11C 1.475(5) . ?
C9C C8C 1.417(5) . ?
C17B C18B 1.376(5) . ?
C17B C12B 1.511(5) . ?
C7B C8B 1.362(5) . ?
C7B C6B 1.433(5) . ?
C3C C4C 1.358(6) . ?
C3C C2C 1.394(6) . ?
C3C F1C 1.357(4) . ?
C19B C18B 1.432(5) . ?
C19B C24B 1.439(5) . ?
C10B C9B 1.377(5) . ?
C10 C5 1.423(5) . ?
C10 C9 1.354(5) . ?
C13A C8A 1.468(5) . ?
C13A C12A 1.535(5) . ?
C18A C19A 1.424(5) . ?
C18A C17A 1.362(5) . ?
C18C C17C 1.372(5) . ?
C18C C19C 1.426(5) . ?
C8B C9B 1.422(5) . ?
C8B C13B 1.458(5) . ?
C24A C19A 1.437(5) . ?
C12B C13B 1.542(5) . ?
C12B C11B 1.549(5) . ?
C12B C14B 1.558(5) . ?
C5C C10C 1.430(5) . ?
C5C C4C 1.413(5) . ?
C5C C6C 1.425(5) . ?
C9B C11B 1.459(5) . ?
C5 C6 1.435(5) . ?
C5 C4 1.410(5) . ?
C17C C16C 1.405(5) . ?
C17C C12C 1.520(5) . ?
C1B H1BA 0.9500 . ?
C1B C6B 1.408(5) . ?
C1B C2B 1.381(5) . ?
C8A C7A 1.378(5) . ?
C8A C9A 1.417(5) . ?
C5A C10A 1.427(5) . ?
C5A C6A 1.421(5) . ?
C5A C4A 1.412(5) . ?
C11A C12A 1.536(5) . ?
C11A C9A 1.458(5) . ?
C16C C15C 1.507(6) . ?
C16C C21C 1.372(6) . ?
C19A C20A 1.433(5) . ?
C20C C19C 1.422(5) . ?
C20C C22C 1.420(6) . ?
C20C C21C 1.416(6) . ?
C4B H4B 0.9500 . ?
C11C C12C 1.539(5) . ?
C9 C11 1.453(5) . ?
C9 C8 1.421(5) . ?
C7A C6A 1.435(5) . ?
C10A C9A 1.362(5) . ?
C17A C12A 1.507(5) . ?
C17A C16A 1.416(5) . ?
C13C C12C 1.530(6) . ?
C13C C8C 1.458(5) . ?
C23B C22B 1.369(6) . ?
C23B C25B 1.502(5) . ?
C19C C24C 1.436(5) . ?
C21 H21 0.9500 . ?
C21 C16 1.373(6) . ?
C21 C20 1.413(6) . ?
N1 C24 1.308(6) . ?
N1 C23 1.361(6) . ?
C22C H22C 0.9500 . ?
C22C C23C 1.349(6) . ?
C12A C14A 1.560(5) . ?
C6 C7 1.423(6) . ?
C6 C1 1.412(5) . ?
C12C C14C 1.559(5) . ?
C15B H15E 0.9900 . ?
C15B H15F 0.9900 . ?
C15B C14B 1.531(5) . ?
C4C H4C 0.9500 . ?
C6A C1A 1.418(5) . ?
C8C C7C 1.361(5) . ?
C1C H1CA 0.9500 . ?
C1C C6C 1.414(5) . ?
C1C C2C 1.354(5) . ?
C6C C7C 1.427(5) . ?
C22A H22A 0.9500 . ?
C22A C20A 1.417(5) . ?
C22A C23A 1.352(6) . ?
C14B H14E 0.9900 . ?
C14B H14F 0.9900 . ?
C1A H1AA 0.9500 . ?
C1A C2A 1.368(6) . ?
C15C H15C 0.9900 . ?
C15C H15D 0.9900 . ?
C15C C14C 1.531(6) . ?
C4A H4A 0.9500 . ?
C27A H27A 0.9800 . ?
C27A H27B 0.9800 . ?
C27A H27C 0.9800 . ?
C24 C19 1.442(6) . ?
C14A H14A 0.9900 . ?
C14A H14B 0.9900 . ?
C14A C15A 1.532(6) . ?
C7 C8 1.378(5) . ?
C20A C21A 1.413(5) . ?
C23C C25C 1.506(6) . ?
C1 H1D 0.9500 . ?
C1 C2 1.367(6) . ?
C23A C25A 1.498(6) . ?
C4 H4 0.9500 . ?
C4 C3 1.356(6) . ?
C22B H22B 0.9500 . ?
C2B H2BA 0.9500 . ?
C27B H27G 0.9800 . ?
C27B H27H 0.9800 . ?
C27B H27I 0.9800 . ?
C19 C18 1.424(6) . ?
C19 C20 1.416(6) . ?
C11 C12 1.537(6) . ?
C3 C2 1.395(6) . ?
C17 C18 1.373(5) . ?
C17 C16 1.408(5) . ?
C17 C12 1.507(6) . ?
C14C H14C 0.9900 . ?
C14C H14D 0.9900 . ?
C26B H26G 0.9800 . ?
C26B H26H 0.9800 . ?
C26B H26I 0.9800 . ?
C16A C21A 1.357(5) . ?
C16A C15A 1.515(5) . ?
C21A H21A 0.9500 . ?
C13 C12 1.546(5) . ?
C13 C8 1.452(6) . ?
C16 C15 1.499(6) . ?
C21C H21C 0.9500 . ?
C2C H2CA 0.9500 . ?
C20 C22 1.426(6) . ?
C12 C14 1.551(5) . ?
C26A H26A 0.9800 . ?
C26A H26B 0.9800 . ?
C26A H26C 0.9800 . ?
C26C H26D 0.9800 . ?
C26C H26E 0.9800 . ?
C26C H26F 0.9800 . ?
C27C H27D 0.9800 . ?
C27C H27E 0.9800 . ?
C27C H27F 0.9799 . ?
C15A H15A 0.9900 . ?
C15A H15B 0.9900 . ?
C27 H27J 0.9800 . ?
C27 H27K 0.9800 . ?
C27 H27L 0.9800 . ?
C25C H25D 0.9800 . ?
C25C H25E 0.9800 . ?
C25C H25F 0.9800 . ?
C14 H14G 0.9900 . ?
C14 H14H 0.9900 . ?
C14 C15 1.539(6) . ?
C15 H15G 0.9900 . ?
C15 H15H 0.9900 . ?
C25B H25G 0.9800 . ?
C25B H25H 0.9800 . ?
C25B H25I 0.9800 . ?
C2A H2AA 0.9500 . ?
C25A H25A 0.9800 . ?
C25A H25B 0.9800 . ?
C25A H25C 0.9800 . ?
C26 H26J 0.9800 . ?
C26 H26K 0.9800 . ?
C26 H26L 0.9800 . ?
C23 C22 1.359(7) . ?
C23 C25 1.509(7) . ?
C22 H22 0.9500 . ?
C25 H25J 0.9800 . ?
C25 H25K 0.9800 . ?
C25 H25L 0.9800 . ?
C2 H2D 0.9500 . ?

loop_
_geom_torsion_atom_site_label_1
_geom_torsion_atom_site_label_2
_geom_torsion_atom_site_label_3
_geom_torsion_atom_site_label_4
_geom_torsion
_geom_torsion_site_symmetry_1
_geom_torsion_site_symmetry_2
_geom_torsion_site_symmetry_3
_geom_torsion_site_symmetry_4
_geom_torsion_publ_flag
F1A C3A C4A C5A -178.4(3) . . . . ?
F1A C3A C2A C1A 177.5(3) . . . . ?
O5A C18A C19A C24A 1.9(6) . . . . ?
O5A C18A C19A C20A -180.0(3) . . . . ?
O5A C18A C17A C12A -0.3(5) . . . . ?
O5A C18A C17A C16A -179.4(3) . . . . ?
O1A C10A C9A C8A 179.9(3) . . . . ?
O1A C10A C9A C11A 1.6(6) . . . . ?
F1B C3B C4B C5B 177.2(3) . . . . ?
F1B C3B C2B C1B -177.4(3) . . . . ?
O5C C18C C17C C16C 179.4(3) . . . . ?
O5C C18C C17C C12C 2.1(5) . . . . ?
O5C C18C C19C C20C 180.0(3) . . . . ?
O5C C18C C19C C24C -7.3(6) . . . . ?
O1B C10B C9B C8B 179.4(3) . . . . ?
O1B C10B C9B C11B 0.4(6) . . . . ?
O2B C7B C8B C9B 179.4(3) . . . . ?
O2B C7B C8B C13B -2.5(6) . . . . ?
O2B C7B C6B C5B 179.1(3) . . . . ?
O2B C7B C6B C1B 0.1(5) . . . . ?
O6A C24A C19A C18A 5.2(5) . . . . ?
O6A C24A C19A C20A -172.9(3) . . . . ?
O2 C7 C8 C9 176.7(3) . . . . ?
O2 C7 C8 C13 -1.8(7) . . . . ?
O3C C11C C12C C17C -66.7(5) . . . . ?
O3C C11C C12C C13C 174.2(4) . . . . ?
O3C C11C C12C C14C 50.7(5) . . . . ?
O1 C10 C5 C6 179.5(3) . . . . ?
O1 C10 C5 C4 -1.0(5) . . . . ?
O1 C10 C9 C11 -2.5(6) . . . . ?
O1 C10 C9 C8 -179.4(3) . . . . ?
O3A C11A C12A C13A 179.1(4) . . . . ?
O3A C11A C12A C17A -57.2(5) . . . . ?
O3A C11A C12A C14A 59.3(5) . . . . ?
O3A C11A C9A C8A -177.0(3) . . . . ?
O3A C11A C9A C10A 1.5(6) . . . . ?
O2A C7A C6A C5A 179.7(3) . . . . ?
O2A C7A C6A C1A 1.0(5) . . . . ?
F1 C3 C2 C1 -178.8(4) . . . . ?
O4A C13A C8A C7A 2.8(6) . . . . ?
O4A C13A C8A C9A -178.0(4) . . . . ?
O4A C13A C12A C11A 178.0(4) . . . . ?
O4A C13A C12A C17A 53.9(5) . . . . ?
O4A C13A C12A C14A -60.5(5) . . . . ?
O4C C13C C12C C17C 61.9(5) . . . . ?
O4C C13C C12C C11C -176.9(4) . . . . ?
O4C C13C C12C C14C -51.6(6) . . . . ?
O4C C13C C8C C9C 179.7(4) . . . . ?
O4C C13C C8C C7C -3.4(7) . . . . ?
O4 C13 C12 C11 -175.3(4) . . . . ?
O4 C13 C12 C17 65.3(5) . . . . ?
O4 C13 C12 C14 -52.6(5) . . . . ?
O4 C13 C8 C9 175.4(4) . . . . ?
O4 C13 C8 C7 -5.9(7) . . . . ?
O6 C24 C19 C18 4.7(6) . . . . ?
O6 C24 C19 C20 -171.2(3) . . . . ?
O3 C11 C12 C17 -60.6(5) . . . . ?
O3 C11 C12 C13 178.2(4) . . . . ?
O3 C11 C12 C14 55.2(6) . . . . ?
N1B C23B C22B C20B -2.4(6) . . . . ?
N1A C24A C19A C18A -174.7(3) . . . . ?
N1A C24A C19A C20A 7.2(5) . . . . ?
C16B C17B C18B O5B 179.2(3) . . . . ?
C16B C17B C18B C19B 1.7(5) . . . . ?
C16B C17B C12B C13B -137.7(3) . . . . ?
C16B C17B C12B C11B 105.2(3) . . . . ?
C16B C17B C12B C14B -14.7(4) . . . . ?
C16B C15B C14B C12B -29.4(4) . . . . ?
C20B C19B C18B O5B -178.5(3) . . . . ?
C20B C19B C18B C17B -1.1(5) . . . . ?
C20B C19B C24B O6B 175.1(3) . . . . ?
C20B C19B C24B N1B -3.8(5) . . . . ?
C5B C10B C9B C8B -0.4(5) . . . . ?
C5B C10B C9B C11B -179.4(3) . . . . ?
C21B C16B C17B C18B -1.5(5) . . . . ?
C21B C16B C17B C12B 176.8(3) . . . . ?
C21B C16B C15B C14B -159.7(4) . . . . ?
C21B C20B C19B C18B 0.4(5) . . . . ?
C21B C20B C19B C24B -177.4(3) . . . . ?
C21B C20B C22B C23B -179.8(4) . . . . ?
C9C C11C C12C C17C 113.2(4) . . . . ?
C9C C11C C12C C13C -5.9(4) . . . . ?
C9C C11C C12C C14C -129.4(3) . . . . ?
C9C C8C C7C O2C -179.1(3) . . . . ?
C9C C8C C7C C6C 2.8(6) . . . . ?
C17B C16B C21B C20B 0.7(5) . . . . ?
C17B C16B C15B C14B 20.9(4) . . . . ?
C17B C12B C13B O4B 58.9(5) . . . . ?
C17B C12B C13B C8B -123.5(3) . . . . ?
C17B C12B C11B O3B -55.7(5) . . . . ?
C17B C12B C11B C9B 124.6(3) . . . . ?
C17B C12B C14B C15B 27.0(3) . . . . ?
C7B C8B C9B C10B 1.8(5) . . . . ?
C7B C8B C9B C11B -179.0(3) . . . . ?
C7B C8B C13B O4B -2.2(6) . . . . ?
C7B C8B C13B C12B -179.9(3) . . . . ?
C19B C20B C21B C16B -0.2(5) . . . . ?
C19B C20B C22B C23B -0.5(5) . . . . ?
C10B C5B C6B C7B 1.3(5) . . . . ?
C10B C5B C6B C1B -179.7(3) . . . . ?
C10B C5B C4B C3B -178.0(3) . . . . ?
C10B C9B C11B O3B -3.2(6) . . . . ?
C10B C9B C11B C12B 176.5(4) . . . . ?
C10 C5 C6 C7 -0.7(5) . . . . ?
C10 C5 C6 C1 178.5(3) . . . . ?
C10 C5 C4 C3 -178.1(4) . . . . ?
C10 C9 C11 O3 2.3(7) . . . . ?
C10 C9 C11 C12 -176.5(4) . . . . ?
C10 C9 C8 C7 0.6(6) . . . . ?
C10 C9 C8 C13 179.5(3) . . . . ?
C13A C8A C7A O2A 0.3(6) . . . . ?
C13A C8A C7A C6A 179.8(3) . . . . ?
C13A C8A C9A C11A -2.1(4) . . . . ?
C13A C8A C9A C10A 179.3(3) . . . . ?
C13A C12A C14A C15A 94.5(3) . . . . ?
C18A C19A C20A C22A 176.8(3) . . . . ?
C18A C19A C20A C21A -2.1(5) . . . . ?
C18A C17A C12A C13A 76.8(5) . . . . ?
C18A C17A C12A C11A -40.9(5) . . . . ?
C18A C17A C12A C14A -163.7(4) . . . . ?
C18A C17A C16A C21A 0.5(6) . . . . ?
C18A C17A C16A C15A -178.6(3) . . . . ?
C18C C17C C16C C15C -178.1(3) . . . . ?
C18C C17C C16C C21C 0.8(6) . . . . ?
C18C C17C C12C C11C -44.3(5) . . . . ?
C18C C17C C12C C13C 70.5(5) . . . . ?
C18C C17C C12C C14C -169.3(4) . . . . ?
C18C C19C C24C O6C 0.3(5) . . . . ?
C18C C19C C24C N1C -176.8(4) . . . . ?
C8B C7B C6B C5B 0.1(5) . . . . ?
C8B C7B C6B C1B -178.9(3) . . . . ?
C8B C9B C11B O3B 177.7(4) . . . . ?
C8B C9B C11B C12B -2.6(4) . . . . ?
C18B C17B C12B C13B 40.5(5) . . . . ?
C18B C17B C12B C11B -76.6(4) . . . . ?
C18B C17B C12B C14B 163.5(3) . . . . ?
C18B C19B C24B O6B -2.5(5) . . . . ?
C18B C19B C24B N1B 178.5(3) . . . . ?
C24A N1A C23A C22A -2.1(6) . . . . ?
C24A N1A C23A C25A 177.7(4) . . . . ?
C24A C19A C20A C22A -4.8(5) . . . . ?
C24A C19A C20A C21A 176.2(3) . . . . ?
C12B C17B C18B O5B 1.2(5) . . . . ?
C12B C17B C18B C19B -176.4(3) . . . . ?
C5C C6C C7C O2C 179.3(3) . . . . ?
C5C C6C C7C C8C -2.5(5) . . . . ?
C9B C8B C13B O4B 176.1(3) . . . . ?
C9B C8B C13B C12B -1.6(4) . . . . ?
C5 C10 C9 C11 176.0(4) . . . . ?
C5 C10 C9 C8 -0.8(6) . . . . ?
C5 C6 C7 O2 -176.9(3) . . . . ?
C5 C6 C7 C8 0.5(6) . . . . ?
C5 C6 C1 C2 -0.6(6) . . . . ?
C5 C4 C3 F1 177.3(4) . . . . ?
C5 C4 C3 C2 -0.3(7) . . . . ?
C17C C18C C19C C20C -4.8(5) . . . . ?
C17C C18C C19C C24C 168.0(3) . . . . ?
C17C C16C C15C C14C -12.7(4) . . . . ?
C17C C16C C21C C20C -4.2(6) . . . . ?
C17C C12C C14C C15C -20.7(4) . . . . ?
C8A C13A C12A C11A -3.7(4) . . . . ?
C8A C13A C12A C17A -127.8(3) . . . . ?
C8A C13A C12A C14A 117.8(3) . . . . ?
C8A C7A C6A C5A 0.2(5) . . . . ?
C8A C7A C6A C1A -178.5(3) . . . . ?
C6B C5B C10B O1B 179.1(3) . . . . ?
C6B C5B C10B C9B -1.1(5) . . . . ?
C6B C5B C4B C3B 1.2(5) . . . . ?
C6B C7B C8B C9B -1.6(5) . . . . ?
C6B C7B C8B C13B 176.5(3) . . . . ?
C6B C1B C2B C3B -0.8(5) . . . . ?
C5A C10A C9A C8A 1.2(5) . . . . ?
C5A C10A C9A C11A -177.1(3) . . . . ?
C5A C6A C1A C2A 1.2(5) . . . . ?
C10C C9C C11C O3C 8.5(7) . . . . ?
C10C C9C C11C C12C -171.4(4) . . . . ?
C10C C9C C8C C13C 174.8(3) . . . . ?
C10C C9C C8C C7C -2.2(6) . . . . ?
C10C C5C C4C C3C 178.0(4) . . . . ?
C10C C5C C6C C1C -177.8(3) . . . . ?
C10C C5C C6C C7C 1.6(5) . . . . ?
C11A C12A C14A C15A -150.4(3) . . . . ?
C16C C17C C12C C11C 138.1(3) . . . . ?
C16C C17C C12C C13C -107.1(4) . . . . ?
C16C C17C C12C C14C 13.1(4) . . . . ?
C16C C15C C14C C12C 20.7(4) . . . . ?
C19A C18A C17A C12A 176.8(3) . . . . ?
C19A C18A C17A C16A -2.4(5) . . . . ?
C19A C20A C21A C16A 0.3(5) . . . . ?
C20C C19C C24C O6C 173.2(3) . . . . ?
C20C C19C C24C N1C -3.8(5) . . . . ?
C20C C22C C23C N1C 0.0(6) . . . . ?
C20C C22C C23C C25C -177.3(4) . . . . ?
C13B C8B C9B C10B -176.6(3) . . . . ?
C13B C8B C9B C11B 2.6(4) . . . . ?
C13B C12B C11B O3B -178.8(3) . . . . ?
C13B C12B C11B C9B 1.5(4) . . . . ?
C13B C12B C14B C15B 149.5(3) . . . . ?
C4B C5B C10B O1B -1.7(5) . . . . ?
C4B C5B C10B C9B 178.1(3) . . . . ?
C4B C5B C6B C7B -178.0(3) . . . . ?
C4B C5B C6B C1B 1.0(5) . . . . ?
C4B C3B C2B C1B 3.2(6) . . . . ?
C11C C9C C10C O1C -2.0(6) . . . . ?
C11C C9C C10C C5C 177.2(4) . . . . ?
C11C C9C C8C C13C -2.0(4) . . . . ?
C11C C9C C8C C7C -179.0(3) . . . . ?
C11C C12C C14C C15C -144.1(4) . . . . ?
C9 C10 C5 C6 0.8(5) . . . . ?
C9 C10 C5 C4 -179.6(3) . . . . ?
C9 C11 C12 C17 118.1(3) . . . . ?
C9 C11 C12 C13 -3.0(4) . . . . ?
C9 C11 C12 C14 -126.1(4) . . . . ?
C7A C8A C9A C11A 177.1(3) . . . . ?
C7A C8A C9A C10A -1.4(5) . . . . ?
C7A C6A C1A C2A 179.9(3) . . . . ?
C10A C5A C6A C7A -0.4(5) . . . . ?
C10A C5A C6A C1A 178.3(3) . . . . ?
C10A C5A C4A C3A -179.0(3) . . . . ?
C11B C12B C13B O4B -177.6(3) . . . . ?
C11B C12B C13B C8B 0.0(3) . . . . ?
C11B C12B C14B C15B -94.9(3) . . . . ?
C17A C18A C19A C24A -175.0(3) . . . . ?
C17A C18A C19A C20A 3.2(5) . . . . ?
C17A C12A C14A C15A -27.0(4) . . . . ?
C17A C16A C21A C20A 0.6(5) . . . . ?
C17A C16A C15A C14A -19.3(4) . . . . ?
C13C C12C C14C C15C 97.7(4) . . . . ?
C13C C8C C7C O2C 4.4(6) . . . . ?
C13C C8C C7C C6C -173.7(4) . . . . ?
C23B N1B C24B O6B -177.7(3) . . . . ?
C23B N1B C24B C19B 1.2(5) . . . . ?
C19C C18C C17C C16C 3.8(6) . . . . ?
C19C C18C C17C C12C -173.5(3) . . . . ?
C19C C20C C22C C23C -4.3(6) . . . . ?
C19C C20C C21C C16C 3.1(6) . . . . ?
C21 C16 C15 C14 -167.4(4) . . . . ?
C21 C20 C22 C23 -176.9(4) . . . . ?
N1 C24 C19 C18 -179.0(4) . . . . ?
N1 C24 C19 C20 5.0(6) . . . . ?
N1 C23 C22 C20 3.6(7) . . . . ?
C22C C20C C19C C18C 179.4(3) . . . . ?
C22C C20C C19C C24C 5.8(5) . . . . ?
C22C C20C C21C C16C -174.7(4) . . . . ?
C24C N1C C23C C22C 2.4(6) . . . . ?
C24C N1C C23C C25C 179.9(4) . . . . ?
C12A C13A C8A C7A -175.4(4) . . . . ?
C12A C13A C8A C9A 3.8(4) . . . . ?
C12A C11A C9A C8A -0.3(4) . . . . ?
C12A C11A C9A C10A 178.2(3) . . . . ?
C12A C17A C16A C21A -178.8(3) . . . . ?
C12A C17A C16A C15A 2.2(4) . . . . ?
C12A C14A C15A C16A 28.4(4) . . . . ?
C6 C5 C4 C3 1.4(6) . . . . ?
C6 C7 C8 C9 -0.4(5) . . . . ?
C6 C7 C8 C13 -179.0(4) . . . . ?
C6 C1 C2 C3 1.7(7) . . . . ?
C12C C17C C16C C15C -0.5(4) . . . . ?
C12C C17C C16C C21C 178.5(3) . . . . ?
C12C C13C C8C C9C -1.9(5) . . . . ?
C12C C13C C8C C7C 175.0(4) . . . . ?
C15B C16B C21B C20B -178.6(4) . . . . ?
C15B C16B C17B C18B 177.9(3) . . . . ?
C15B C16B C17B C12B -3.8(4) . . . . ?
C4C C3C C2C C1C -0.2(7) . . . . ?
C4C C5C C10C O1C -1.2(5) . . . . ?
C4C C5C C10C C9C 179.5(3) . . . . ?
C4C C5C C6C C1C 1.8(5) . . . . ?
C4C C5C C6C C7C -178.8(3) . . . . ?
C6A C5A C10A O1A -179.0(3) . . . . ?
C6A C5A C10A C9A -0.2(5) . . . . ?
C6A C5A C4A C3A 1.4(5) . . . . ?
C6A C1A C2A C3A 0.4(6) . . . . ?
C8C C9C C10C O1C -178.1(3) . . . . ?
C8C C9C C10C C5C 1.1(5) . . . . ?
C8C C9C C11C O3C -175.0(4) . . . . ?
C8C C9C C11C C12C 5.1(4) . . . . ?
C8C C13C C12C C17C -116.4(3) . . . . ?
C8C C13C C12C C11C 4.7(4) . . . . ?
C8C C13C C12C C14C 130.0(3) . . . . ?
C1C C6C C7C O2C -1.3(5) . . . . ?
C1C C6C C7C C8C 176.9(3) . . . . ?
C6C C5C C10C O1C 178.3(3) . . . . ?
C6C C5C C10C C9C -0.9(5) . . . . ?
C6C C5C C4C C3C -1.5(6) . . . . ?
C6C C1C C2C C3C 0.4(6) . . . . ?
C22A C20A C21A C16A -178.7(3) . . . . ?
C14B C12B C13B O4B -57.3(5) . . . . ?
C14B C12B C13B C8B 120.4(3) . . . . ?
C14B C12B C11B O3B 59.0(5) . . . . ?
C14B C12B C11B C9B -120.8(3) . . . . ?
C15C C16C C21C C20C 174.5(4) . . . . ?
C4A C3A C2A C1A -1.2(6) . . . . ?
C4A C5A C10A O1A 1.4(5) . . . . ?
C4A C5A C10A C9A -179.9(3) . . . . ?
C4A C5A C6A C7A 179.2(3) . . . . ?
C4A C5A C6A C1A -2.1(5) . . . . ?
C24B N1B C23B C22B 2.0(6) . . . . ?
C24B N1B C23B C25B 179.8(4) . . . . ?
C24B C19B C18B O5B -0.9(5) . . . . ?
C24B C19B C18B C17B 176.5(3) . . . . ?
C27A O5A C18A C19A 79.1(4) . . . . ?
C27A O5A C18A C17A -103.9(4) . . . . ?
C24 N1 C23 C22 -4.0(7) . . . . ?
C24 N1 C23 C25 178.8(4) . . . . ?
C24 C19 C18 O5 4.2(6) . . . . ?
C24 C19 C18 C17 -171.3(4) . . . . ?
C24 C19 C20 C21 173.0(4) . . . . ?
C24 C19 C20 C22 -5.1(5) . . . . ?
C7 C6 C1 C2 178.6(4) . . . . ?
C20A C22A C23A N1A 4.1(6) . . . . ?
C20A C22A C23A C25A -175.7(4) . . . . ?
C9A C8A C7A O2A -178.8(3) . . . . ?
C9A C8A C7A C6A 0.7(5) . . . . ?
C9A C11A C12A C13A 2.4(4) . . . . ?
C9A C11A C12A C17A 126.2(3) . . . . ?
C9A C11A C12A C14A -117.4(3) . . . . ?
C23C N1C C24C O6C -177.3(3) . . . . ?
C23C N1C C24C C19C -0.3(6) . . . . ?
C1 C6 C7 O2 3.9(5) . . . . ?
C1 C6 C7 C8 -178.7(4) . . . . ?
C23A N1A C24A O6A 176.3(3) . . . . ?
C23A N1A C24A C19A -3.8(5) . . . . ?
C23A C22A C20A C19A -0.3(6) . . . . ?
C23A C22A C20A C21A 178.7(4) . . . . ?
C4 C5 C6 C7 179.8(3) . . . . ?
C4 C5 C6 C1 -1.0(5) . . . . ?
C4 C3 C2 C1 -1.3(7) . . . . ?
C22B C20B C21B C16B 179.1(3) . . . . ?
C22B C20B C19B C18B -178.9(3) . . . . ?
C22B C20B C19B C24B 3.3(5) . . . . ?
C2B C3B C4B C5B -3.4(6) . . . . ?
C2B C1B C6B C5B -1.2(5) . . . . ?
C2B C1B C6B C7B 177.7(3) . . . . ?
C27B O5B C18B C17B 100.6(4) . . . . ?
C27B O5B C18B C19B -82.0(4) . . . . ?
C19 C20 C22 C23 1.3(6) . . . . ?
C11 C9 C8 C7 -176.7(3) . . . . ?
C11 C9 C8 C13 2.2(4) . . . . ?
C11 C12 C14 C15 -99.7(4) . . . . ?
C17 C16 C15 C14 13.9(4) . . . . ?
C17 C12 C14 C15 20.6(4) . . . . ?
C26B O6B C24B N1B 5.9(5) . . . . ?
C26B O6B C24B C19B -173.1(3) . . . . ?
C16A C17A C12A C13A -104.0(3) . . . . ?
C16A C17A C12A C11A 138.3(3) . . . . ?
C16A C17A C12A C14A 15.5(4) . . . . ?
C21A C16A C15A C14A 161.9(4) . . . . ?
C18 C19 C20 C21 -3.2(6) . . . . ?
C18 C19 C20 C22 178.6(4) . . . . ?
C18 C17 C16 C21 -2.6(6) . . . . ?
C18 C17 C16 C15 176.2(4) . . . . ?
C18 C17 C12 C11 -67.4(5) . . . . ?
C18 C17 C12 C13 46.5(5) . . . . ?
C18 C17 C12 C14 170.6(4) . . . . ?
C13 C12 C14 C15 144.3(3) . . . . ?
C16 C21 C20 C19 -1.1(6) . . . . ?
C16 C21 C20 C22 177.0(4) . . . . ?
C16 C17 C18 O5 -177.6(3) . . . . ?
C16 C17 C18 C19 -1.7(6) . . . . ?
C16 C17 C12 C11 109.4(4) . . . . ?
C16 C17 C12 C13 -136.7(3) . . . . ?
C16 C17 C12 C14 -12.6(4) . . . . ?
C21C C16C C15C C14C 168.5(4) . . . . ?
C21C C20C C19C C18C 1.4(5) . . . . ?
C21C C20C C19C C24C -172.1(4) . . . . ?
C21C C20C C22C C23C 173.7(4) . . . . ?
C2C C3C C4C C5C 0.7(7) . . . . ?
C2C C1C C6C C5C -1.3(6) . . . . ?
C2C C1C C6C C7C 179.4(4) . . . . ?
C20 C21 C16 C17 4.0(6) . . . . ?
C20 C21 C16 C15 -174.6(4) . . . . ?
C20 C19 C18 O5 -179.9(3) . . . . ?
C20 C19 C18 C17 4.5(5) . . . . ?
C12 C17 C18 O5 -1.2(6) . . . . ?
C12 C17 C18 C19 174.7(3) . . . . ?
C12 C17 C16 C21 -179.6(3) . . . . ?
C12 C17 C16 C15 -0.7(4) . . . . ?
C12 C13 C8 C9 -4.2(4) . . . . ?
C12 C13 C8 C7 174.5(4) . . . . ?
C12 C14 C15 C16 -21.3(4) . . . . ?
C26A O6A C24A N1A -11.2(5) . . . . ?
C26A O6A C24A C19A 168.9(3) . . . . ?
C26C O6C C24C N1C 8.2(5) . . . . ?
C26C O6C C24C C19C -169.0(3) . . . . ?
C27C O5C C18C C17C 115.8(4) . . . . ?
C27C O5C C18C C19C -68.9(4) . . . . ?
C8 C9 C11 O3 179.5(4) . . . . ?
C8 C9 C11 C12 0.7(4) . . . . ?
C8 C13 C12 C11 4.3(4) . . . . ?
C8 C13 C12 C17 -115.2(4) . . . . ?
C8 C13 C12 C14 126.9(4) . . . . ?
C15A C16A C21A C20A 179.4(4) . . . . ?
C27 O5 C18 C19 69.0(5) . . . . ?
C27 O5 C18 C17 -115.3(4) . . . . ?
C25B C23B C22B C20B -180.0(4) . . . . ?
C2A C3A C4A C5A 0.3(5) . . . . ?
C26 O6 C24 N1 -6.4(6) . . . . ?
C26 O6 C24 C19 170.1(4) . . . . ?
C23 N1 C24 O6 175.6(4) . . . . ?
C23 N1 C24 C19 -0.5(6) . . . . ?
C25 C23 C22 C20 -179.3(4) . . . . ?
F1C C3C C4C C5C 179.6(4) . . . . ?
F1C C3C C2C C1C -179.1(4) . . . . ?
